data_7125260
loop_
_publ_author_name
'Coletta, Marco'
'McLellan, Ross'
'Waddington, Amy'
'Sanz, Sergio'
'Gagnon, Kevin J.'
'Teat, Simon J.'
'Brechin, Euan K.'
'Dalgarno, Scott J.'

_publ_section_title
;
 Core expansion of bis-calix[4]arene-supported clusters.
;
_journal_issue 99
_journal_name_full 'Chemical communications (Cambridge, England)'
_journal_page_first 14246
_journal_page_last 14249
_journal_paper_doi 10.1039/c6cc08059f
_journal_volume 52
_journal_year 2016
_chemical_formula_moiety 'C199.2 H260.8 Mn10 N6.4 O34.4, 5.6(C3 H7 N O)'
_chemical_formula_sum 'C216 H310 Mn10 N12 O40'
_chemical_formula_weight 4264.14
_chemical_name_common Mn10
_space_group_crystal_system triclinic
_space_group_IT_number 2
_space_group_name_Hall '-P 1'
_space_group_name_H-M_alt 'P -1'
_atom_sites_solution_hydrogens geom
_audit_creation_date 2016-06-08
_audit_creation_method
;
Olex2 1.2
(compiled 2016.02.19 svn.r3266 for OlexSys, GUI svn.r5155)
;
_audit_update_record
;
2016-06-09 deposited with the CCDC.
2016-11-09 downloaded from the CCDC.
;
_cell_angle_alpha 69.512(2)
_cell_angle_beta 75.796(2)
_cell_angle_gamma 81.501(2)
_cell_formula_units_Z 1
_cell_length_a 14.9101(5)
_cell_length_b 17.9438(5)
_cell_length_c 22.3792(7)
_cell_measurement_temperature 100(2)
_cell_volume 5424.6(3)
_computing_molecular_graphics 'Olex2 (Dolomanov et al., 2009)'
_computing_publication_material 'Olex2 (Dolomanov et al., 2009)'
_computing_structure_refinement 'ShelXL (Sheldrick, 2015)'
_diffrn_ambient_temperature 100(2)
_diffrn_detector_area_resol_mean 10.42
_diffrn_measured_fraction_theta_full 0.677
_diffrn_measured_fraction_theta_max 0.997
_diffrn_measurement_device_type 'Bruker D8 with PHOTON 100 detector'
_diffrn_measurement_method '\f and \w shutterless scans'
_diffrn_radiation_type Synchrotron
_diffrn_radiation_wavelength 0.7749
_diffrn_reflns_av_R_equivalents 0.0696
_diffrn_reflns_av_unetI/netI 0.0594
_diffrn_reflns_Laue_measured_fraction_full 0.677
_diffrn_reflns_Laue_measured_fraction_max 0.997
_diffrn_reflns_limit_h_max 15
_diffrn_reflns_limit_h_min -15
_diffrn_reflns_limit_k_max 18
_diffrn_reflns_limit_k_min -18
_diffrn_reflns_limit_l_max 23
_diffrn_reflns_limit_l_min -23
_diffrn_reflns_number 54412
_diffrn_reflns_point_group_measured_fraction_full 0.677
_diffrn_reflns_point_group_measured_fraction_max 0.997
_diffrn_reflns_theta_full 27.706
_diffrn_reflns_theta_max 24.126
_diffrn_reflns_theta_min 2.137
_diffrn_source
;
Advanced Light Source, station 11.3.1
;
_exptl_absorpt_coefficient_mu 0.801
_exptl_absorpt_correction_T_max 0.7450
_exptl_absorpt_correction_T_min 0.6552
_exptl_absorpt_correction_type multi-scan
_exptl_absorpt_process_details
;
SADABS-2014/4 (Bruker,2014/4) was used for absorption correction.
wR2(int) was 0.0958 before and 0.0568 after correction.
The Ratio of minimum to maximum transmission is 0.8795.
The \l/2 correction factor is Not present.
;
_exptl_crystal_colour 'dark violet'
_exptl_crystal_colour_modifier dark
_exptl_crystal_colour_primary violet
_exptl_crystal_density_diffrn 1.305
_exptl_crystal_description plate
_exptl_crystal_F_000 2260
_exptl_crystal_recrystallization_method 'Slow evaporation'
_exptl_crystal_size_max 0.1
_exptl_crystal_size_mid 0.06
_exptl_crystal_size_min 0.01
_refine_diff_density_max 1.233
_refine_diff_density_min -1.738
_refine_diff_density_rms 0.101
_refine_ls_extinction_method none
_refine_ls_goodness_of_fit_ref 1.045
_refine_ls_hydrogen_treatment constr
_refine_ls_matrix_type full
_refine_ls_number_parameters 1194
_refine_ls_number_reflns 13284
_refine_ls_number_restraints 68
_refine_ls_restrained_S_all 1.056
_refine_ls_R_factor_all 0.1116
_refine_ls_R_factor_gt 0.0762
_refine_ls_shift/su_max 0.001
_refine_ls_shift/su_mean 0.000
_refine_ls_structure_factor_coef Fsqd
_refine_ls_weighting_details 'w=1/[\s^2^(Fo^2^)+(0.1199P)^2^+23.2986P] where P=(Fo^2^+2Fc^2^)/3'
_refine_ls_weighting_scheme calc
_refine_ls_wR_factor_gt 0.2023
_refine_ls_wR_factor_ref 0.2297
_reflns_Friedel_coverage 0.000
_reflns_number_gt 9258
_reflns_number_total 13284
_reflns_threshold_expression 'I > 2\s(I)'
_cod_data_source_file c6cc08059f4.cif
_cod_data_source_block mc102e3
_cod_database_code 7125260
_shelxl_version_number 2014/6
_shelx_space_group_comment
;
The symmetry employed for this shelxl refinement is uniquely defined
by the following loop, which should always be used as a source of
symmetry information in preference to the above space-group names.
They are only intended as comments.
;
_shelx_estimated_absorpt_t_max 0.992
_shelx_estimated_absorpt_t_min 0.924
_olex2_refinement_description
;
1. Fixed Uiso
 At 1.2 times of:
  All C(H) groups, All C(H,H) groups
 At 1.5 times of:
  All C(H,H,H) groups
2. Restrained distances
 C41-C42A = C42-C41 = C43-C41 = C43A-C41 = C41-C44
 1.54 with sigma of 0.02
 C41-C42A = C42-C41 = C44A-C41 = C41-C44 = C43A-C41 = C43-C41
 1.54 with sigma of 0.02
 O17-C105 = N1-C101 = N1-C102 = N1-C103 = N13-C91 = N13-C90 = N13-C89
 1.45 with sigma of 0.02
 O03D-C101 = O9-C89
 1.2 with sigma of 0.02
 O17-C105
 1.2 with sigma of 0.02
 O16-C104
 1.2 with sigma of 0.02
 O03I-C03S
 1.2 with sigma of 0.02
 N001-C0BA = N001-C006 = N001-C004 = N03H-C03S = N03H-C03O = N03H-C03Q
 1.45 with sigma of 0.02
 N2-C92A = N2-C92 = N2-C94A = N2-C94 = N2-C93A = N2-C93
 1.45 with sigma of 0.02
 C42A-C44A
 2.54 with sigma of 0.04
 C44A-C43
 2.54 with sigma of 0.04
 C43-C42
 2.54 with sigma of 0.04
 C42A-C44A
 2.54 with sigma of 0.04
 C44A-C43A
 2.54 with sigma of 0.04
 C43A-C42A
 2.54 with sigma of 0.04
 C42A-C44
 2.54 with sigma of 0.04
 C44-C43
 2.54 with sigma of 0.04
 C43-C42
 2.54 with sigma of 0.04
 C92-C93 \\sim C93-C94 \\sim C94-C92 \\sim C92A-C93A \\sim C93A-C94A \\sim
C94A-C92A
 with sigma of 0.02
 C89-C90 \\sim C90-C91 \\sim C91-C89
 with sigma of 0.02
 N4-O12 \\sim N3-O11 \\sim N001-O003
 with sigma of 0.02
 C0BA-C004 \\sim C004-C006 \\sim C006-C0BA
 with sigma of 0.02
 C92-C93 \\sim C93-C94 \\sim C94-C92 \\sim C92A-C93A \\sim C93A-C94A \\sim
C94A-C92A
 with sigma of 0.02
3. Uiso/Uaniso restraints and constraints
Uanis(C41) = Uanis(C42) = Uanis(C44) = Uanis(C43)
Uanis(C92) = Uanis(C92A) = Uanis(N2) = Uanis(C93) = Uanis(C93A) = Uanis(C94) =
Uanis(C94A)
Uanis(C006) = Uanis(N001) = Uanis(C004) = Uanis(C0BA) = Uanis(O003)
Uanis(N03H) = Uanis(C03S) = Uanis(O03I) = Uanis(C03O) = Uanis(C03Q)
Uanis(C105) = Uanis(O17)
Uanis(C42A) = Uanis(C42) = Uanis(C44A) = Uanis(C44) = Uanis(C43A) = Uanis(C43)
Uanis(O9) = Uanis(C89) = Uanis(N13) = Uanis(C91) = Uanis(C102) = Uanis(N1) =
Uanis(C101) = Uanis(C90) = Uanis(O03D) = Uanis(C103)
4. Others
 Fixed Sof: N1(0.8) C92(0.85) H92(0.85) C42(0.6) H42A(0.6) H42B(0.6) H42C(0.6)
 C44(0.6) H44A(0.6) H44B(0.6) H44C(0.6) C93(0.85) H93A(0.85) H93B(0.85)
 H93C(0.85) O03D(0.8) C94(0.85) H94A(0.85) H94B(0.85) H94C(0.85) C43(0.6)
 H43A(0.6) H43B(0.6) H43C(0.6) C102(0.8) H10J(0.8) H10K(0.8) H10L(0.8)
 C101(0.8) H101(0.8) O9(0.2) C92A(0.15) H92A(0.15) C93A(0.15) H93D(0.15)
 H93E(0.15) H93F(0.15) C94A(0.15) H94D(0.15) H94E(0.15) H94F(0.15) C103(0.8)
 H10M(0.8) H10N(0.8) H10O(0.8) C89(0.2) H89(0.2) N13(0.2) C90(0.2) H90A(0.2)
 H90B(0.2) H90C(0.2) C91(0.2) H91A(0.2) H91B(0.2) H91C(0.2) C42A(0.4) H42D(0.4)
 H42E(0.4) H42F(0.4) C43A(0.4) H43D(0.4) H43E(0.4) H43F(0.4) C44A(0.4)
 H44D(0.4) H44E(0.4) H44F(0.4)
5.a Ternary CH refined with riding coordinates:
 C28(H28), C45(H45)
5.b Secondary CH2 refined with riding coordinates:
 C66(H66A,H66B), C21(H21A,H21B), C52(H52A,H52B), C7(H7A,H7B), C59(H59A,H59B),
 C14(H14A,H14B)
5.c Me refined with riding coordinates:
 C42(H42A,H42B,H42C), C44(H44A,H44B,H44C), C97(H97A,H97B,H97C), C93(H93A,H93B,
 H93C), C96(H96A,H96B,H96C), C104(H10D,H10E,H10F), C94(H94A,H94B,H94C),
 C43(H43A,H43B,H43C), C102(H10J,H10K,H10L), C105(H10G,H10H,H10I), C03O(H03A,
 H03B,H03C), C03Q(H03D,H03E,H03F), C004(H00A,H00B,H00C), C006(H00D,H00E,H00F),
 C93A(H93D,H93E,H93F), C94A(H94D,H94E,H94F), C103(H10M,H10N,H10O), C90(H90A,
 H90B,H90C), C91(H91A,H91B,H91C), C42A(H42D,H42E,H42F), C43A(H43D,H43E,H43F),
 C44A(H44D,H44E,H44F)
5.d Aromatic/amide H refined with riding coordinates:
 C47(H47), C70(H70), C68(H68), C2(H2), C61(H61), C63(H63), C49(H49), C4(H4),
 C23(H23), C18(H18), C25(H25), C54(H54), C16(H16), C56(H56), C9(H9), C11(H11),
 C98(H98), C95(H95), C92(H92), C101(H101), C03S(H03S), C92A(H92A), C89(H89),
 C0BA(H0BA)
5.e Idealised Me refined as rotating group:
 C86(H86A,H86B,H86C), C31(H31A,H31B,H31C), C39(H39A,H39B,H39C), C88(H88A,H88B,
 H88C), C79(H79A,H79B,H79C), C34(H34A,H34B,H34C), C78(H78A,H78B,H78C), C40(H40A,
 H40B,H40C), C38(H38A,H38B,H38C), C75(H75A,H75B,H75C), C32(H32A,H32B,H32C),
 C87(H87A,H87B,H87C), C82(H82A,H82B,H82C), C100(H10A,H10B,H10C), C74(H74A,H74B,
 H74C), C99(H99A,H99B,H99C), C76(H76A,H76B,H76C), C30(H30A,H30B,H30C), C80(H80A,
 H80B,H80C), C35(H35A,H35B,H35C), C36(H36A,H36B,H36C), C83(H83A,H83B,H83C),
 C84(H84A,H84B,H84C)
;
_olex2_submission_special_instructions 'No special instructions were received'

loop_
_space_group_symop_operation_xyz
'x, y, z'
'-x, -y, -z'

loop_
_atom_site_label
_atom_site_type_symbol
_atom_site_fract_x
_atom_site_fract_y
_atom_site_fract_z
_atom_site_U_iso_or_equiv
_atom_site_adp_type
_atom_site_occupancy
_atom_site_site_symmetry_order
_atom_site_calc_flag
_atom_site_refinement_flags_posn
_atom_site_refinement_flags_occupancy
_atom_site_disorder_assembly
_atom_site_disorder_group
Mn1 Mn 0.67943(8) 0.68201(6) 0.61873(5) 0.0279(3) Uani 1 1 d . . . .
Mn2 Mn 0.91758(7) 0.42319(6) 0.63068(5) 0.0285(3) Uani 1 1 d . . . .
Mn5 Mn 0.93920(8) 0.46375(6) 0.47844(5) 0.0366(3) Uani 1 1 d . . . .
Mn4' Mn 1.10322(8) 0.37950(6) 0.36988(6) 0.0350(3) Uani 1 1 d . . . .
Mn3 Mn 0.73504(10) 0.52622(6) 0.56550(6) 0.0417(4) Uani 1 1 d . . . .
O5 O 0.9028(3) 0.4945(3) 0.6809(2) 0.0255(11) Uani 1 1 d . . . .
O4 O 0.7463(3) 0.6465(2) 0.6888(2) 0.0257(11) Uani 1 1 d . . . .
O14 O 0.9314(3) 0.5188(3) 0.5394(2) 0.0286(11) Uani 1 1 d . . . .
O1 O 0.6311(3) 0.5782(2) 0.6465(2) 0.0242(11) Uani 1 1 d . . . .
O8 O 0.7852(3) 0.4315(2) 0.6394(2) 0.0246(11) Uani 1 1 d . . . .
O13 O 0.7960(3) 0.6264(3) 0.5719(2) 0.0295(11) Uani 1 1 d . . . .
O3 O 0.7244(3) 0.7863(3) 0.5908(2) 0.0301(12) Uani 1 1 d . . . .
O7 O 0.9305(3) 0.3598(3) 0.5749(2) 0.0294(12) Uani 1 1 d . . . .
O6 O 1.0502(3) 0.4236(3) 0.6149(2) 0.0305(12) Uani 1 1 d . . . .
O2 O 0.6139(3) 0.7175(3) 0.5494(2) 0.0293(11) Uani 1 1 d . . . .
O17 O 0.9685(4) 0.3925(3) 0.4280(3) 0.0542(13) Uani 1 1 d D . . .
O18 O 1.0965(4) 0.2473(3) 0.4297(3) 0.0458(14) Uani 1 1 d . . . .
O16 O 0.8061(4) 0.4768(3) 0.4902(2) 0.0404(13) Uani 1 1 d D . . .
O15 O 0.6874(4) 0.6221(3) 0.4815(2) 0.0458(14) Uani 1 1 d . . . .
O10 O 0.9118(4) 0.3163(3) 0.7227(3) 0.0456(14) Uani 1 1 d . . . .
O11 O 0.6202(4) 0.4572(3) 0.5781(3) 0.0437(14) Uani 1 1 d D . . .
O12 O 1.0515(4) 0.3535(3) 0.2977(3) 0.0473(14) Uani 1 1 d D . . .
C51 C 0.8929(5) 0.4665(4) 0.7471(3) 0.0259(17) Uani 1 1 d . . . .
N3 N 0.5142(5) 0.3650(4) 0.6245(3) 0.0495(18) Uani 1 1 d D . . .
N2 N 0.8979(5) 0.2001(4) 0.8100(3) 0.0515(12) Uani 1 1 d D . . .
C65 C 0.9337(5) 0.2792(4) 0.5972(3) 0.0290(17) Uani 1 1 d . . . .
C46 C 0.8033(5) 0.4586(4) 0.7867(3) 0.0249(16) Uani 1 1 d . . . .
C72 C 0.7357(5) 0.3772(4) 0.6913(3) 0.0236(16) Uani 1 1 d . . . .
C28 C 0.6347(5) 0.5146(4) 0.7873(3) 0.0253(16) Uani 1 1 d . . . .
H28 H 0.6163 0.4766 0.8325 0.030 Uiso 1 1 calc R . . .
C47 C 0.7958(5) 0.4344(4) 0.8542(3) 0.0300(18) Uani 1 1 d . . . .
H47 H 0.7357 0.4284 0.8815 0.036 Uiso 1 1 calc R . . .
C70 C 0.6508(5) 0.3369(4) 0.8020(3) 0.0263(16) Uani 1 1 d . . . .
H70 H 0.6266 0.3480 0.8416 0.032 Uiso 1 1 calc R . . .
C71 C 0.7006(5) 0.3940(4) 0.7500(3) 0.0251(16) Uani 1 1 d . . . .
C27 C 0.7033(5) 0.6522(4) 0.7485(3) 0.0292(17) Uani 1 1 d . . . .
C67 C 0.7208(5) 0.3042(4) 0.6861(3) 0.0239(16) Uani 1 1 d . . . .
C64 C 0.8525(5) 0.2390(4) 0.6198(3) 0.0310(18) Uani 1 1 d . . . .
C19 C 0.6910(5) 0.8508(4) 0.6714(3) 0.0284(17) Uani 1 1 d . . . .
C1 C 0.5501(5) 0.5274(4) 0.7575(3) 0.0241(16) Uani 1 1 d . . . .
C5 C 0.4681(5) 0.5745(4) 0.6677(3) 0.0303(18) Uani 1 1 d . . . .
C45 C 0.7219(5) 0.4722(4) 0.7544(3) 0.0249(16) Uani 1 1 d . . . .
H45 H 0.7415 0.5085 0.7087 0.030 Uiso 1 1 calc R . . .
N4 N 1.0534(6) 0.3252(4) 0.2067(3) 0.055(2) Uani 1 1 d D . . .
C20 C 0.6737(5) 0.8434(4) 0.6146(3) 0.0303(18) Uani 1 1 d . . . .
C69 C 0.6346(5) 0.2644(4) 0.7991(3) 0.0289(17) Uani 1 1 d . . . .
C68 C 0.6717(5) 0.2498(4) 0.7400(3) 0.0308(18) Uani 1 1 d . . . .
H68 H 0.6626 0.2001 0.7370 0.037 Uiso 1 1 calc R . . .
C22 C 0.7100(5) 0.7230(4) 0.7611(3) 0.0316(18) Uani 1 1 d . . . .
C50 C 0.9712(5) 0.4481(4) 0.7744(3) 0.0296(17) Uani 1 1 d . . . .
C6 C 0.5520(5) 0.5606(4) 0.6906(3) 0.0277(17) Uani 1 1 d . . . .
C15 C 0.6076(5) 0.8938(4) 0.5826(3) 0.0299(18) Uani 1 1 d . . . .
C66 C 0.7584(5) 0.2856(4) 0.6227(3) 0.0328(18) Uani 1 1 d . . . .
H66A H 0.7636 0.3364 0.5859 0.039 Uiso 1 1 calc R . . .
H66B H 0.7133 0.2547 0.6170 0.039 Uiso 1 1 calc R . . .
C53 C 1.1005(5) 0.3732(4) 0.7163(4) 0.0328(18) Uani 1 1 d . . . .
C60 C 1.0203(5) 0.2364(4) 0.5995(4) 0.0366(19) Uani 1 1 d . . . .
C13 C 0.5248(5) 0.7502(4) 0.5542(3) 0.0294(17) Uani 1 1 d . . . .
C21 C 0.7579(5) 0.7935(4) 0.7089(4) 0.0335(18) Uani 1 1 d . . . .
H21A H 0.7868 0.8217 0.7296 0.040 Uiso 1 1 calc R . . .
H21B H 0.8078 0.7741 0.6785 0.040 Uiso 1 1 calc R . . .
C2 C 0.4651(5) 0.5081(4) 0.8000(4) 0.0323(18) Uani 1 1 d . . . .
H2 H 0.4641 0.4852 0.8454 0.039 Uiso 1 1 calc R . . .
C58 C 1.0915(5) 0.3643(4) 0.6580(4) 0.0334(19) Uani 1 1 d . . . .
C52 C 1.0670(5) 0.4510(4) 0.7304(4) 0.0335(18) Uani 1 1 d . . . .
H52A H 1.1117 0.4633 0.7513 0.040 Uiso 1 1 calc R . . .
H52B H 1.0657 0.4947 0.6886 0.040 Uiso 1 1 calc R . . .
C8 C 0.4511(5) 0.7013(4) 0.5736(3) 0.0315(18) Uani 1 1 d . . . .
C3 C 0.3813(5) 0.5205(4) 0.7796(4) 0.0344(19) Uani 1 1 d . . . .
C57 C 1.1210(5) 0.2917(4) 0.6454(4) 0.0366(19) Uani 1 1 d . . . .
C26 C 0.6531(5) 0.5904(4) 0.7965(3) 0.0269(17) Uani 1 1 d . . . .
C7 C 0.4671(5) 0.6114(4) 0.5954(3) 0.0296(17) Uani 1 1 d . . . .
H7A H 0.5271 0.5967 0.5699 0.036 Uiso 1 1 calc R . . .
H7B H 0.4176 0.5887 0.5860 0.036 Uiso 1 1 calc R . . .
C61 C 1.0220(6) 0.1526(4) 0.6202(4) 0.039(2) Uani 1 1 d . . . .
H61 H 1.0805 0.1231 0.6199 0.047 Uiso 1 1 calc R . . .
C63 C 0.8590(5) 0.1564(4) 0.6401(4) 0.0355(19) Uani 1 1 d . . . .
H63 H 0.8037 0.1291 0.6540 0.043 Uiso 1 1 calc R . . .
C59 C 1.1055(5) 0.2799(4) 0.5849(4) 0.0329(18) Uani 1 1 d . . . .
H59A H 1.0994 0.3325 0.5512 0.039 Uiso 1 1 calc R . . .
H59B H 1.1600 0.2492 0.5674 0.039 Uiso 1 1 calc R . . .
C12 C 0.5081(5) 0.8330(4) 0.5379(3) 0.0340(19) Uani 1 1 d . . . .
C49 C 0.9588(5) 0.4252(4) 0.8417(4) 0.0341(18) Uani 1 1 d . . . .
H49 H 1.0123 0.4133 0.8602 0.041 Uiso 1 1 calc R . . .
C4 C 0.3856(5) 0.5536(4) 0.7127(4) 0.0351(19) Uani 1 1 d . . . .
H4 H 0.3298 0.5623 0.6972 0.042 Uiso 1 1 calc R . . .
C48 C 0.8720(5) 0.4186(4) 0.8833(4) 0.0343(18) Uani 1 1 d . . . .
C23 C 0.6667(6) 0.7297(4) 0.8214(4) 0.039(2) Uani 1 1 d . . . .
H23 H 0.6709 0.7775 0.8294 0.047 Uiso 1 1 calc R . . .
C14 C 0.5874(5) 0.8850(4) 0.5225(3) 0.0339(18) Uani 1 1 d . . . .
H14A H 0.5722 0.9385 0.4926 0.041 Uiso 1 1 calc R . . .
H14B H 0.6438 0.8617 0.4995 0.041 Uiso 1 1 calc R . . .
C18 C 0.6401(5) 0.9107(4) 0.6944(4) 0.0362(19) Uani 1 1 d . . . .
H18 H 0.6517 0.9167 0.7323 0.043 Uiso 1 1 calc R . . .
C25 C 0.6125(5) 0.6005(4) 0.8571(3) 0.0337(19) Uani 1 1 d . . . .
H25 H 0.5803 0.5579 0.8903 0.040 Uiso 1 1 calc R . . .
C54 C 1.1359(5) 0.3091(5) 0.7615(4) 0.038(2) Uani 1 1 d . . . .
H54 H 1.1421 0.3152 0.8007 0.046 Uiso 1 1 calc R . . .
C16 C 0.5579(6) 0.9512(4) 0.6085(4) 0.0355(19) Uani 1 1 d . . . .
H16 H 0.5115 0.9846 0.5873 0.043 Uiso 1 1 calc R . . .
C56 C 1.1562(5) 0.2288(4) 0.6936(4) 0.039(2) Uani 1 1 d . . . .
H56 H 1.1761 0.1798 0.6856 0.047 Uiso 1 1 calc R . . .
C9 C 0.3623(6) 0.7364(5) 0.5731(4) 0.040(2) Uani 1 1 d . . . .
H9 H 0.3123 0.7032 0.5856 0.049 Uiso 1 1 calc R . . .
C85 C 0.5767(6) 0.2050(4) 0.8583(4) 0.037(2) Uani 1 1 d . . . .
C62 C 0.9444(6) 0.1117(4) 0.6406(4) 0.041(2) Uani 1 1 d . . . .
C17 C 0.5723(5) 0.9624(4) 0.6635(4) 0.0376(19) Uani 1 1 d . . . .
C55 C 1.1633(5) 0.2346(4) 0.7520(4) 0.039(2) Uani 1 1 d . . . .
C11 C 0.4179(6) 0.8655(4) 0.5384(4) 0.040(2) Uani 1 1 d . . . .
H11 H 0.4067 0.9218 0.5271 0.048 Uiso 1 1 calc R . . .
C29 C 0.2903(5) 0.4928(5) 0.8273(4) 0.044(2) Uani 1 1 d . . . .
C98 C 1.0820(6) 0.3629(5) 0.2403(5) 0.047(2) Uani 1 1 d . . . .
H98 H 1.1290 0.3992 0.2177 0.057 Uiso 1 1 calc R . . .
C24 C 0.6170(6) 0.6693(4) 0.8709(4) 0.044(2) Uani 1 1 d . . . .
C37 C 0.5210(6) 1.0290(5) 0.6902(4) 0.046(2) Uani 1 1 d . . . .
C10 C 0.3433(6) 0.8193(5) 0.5548(4) 0.041(2) Uani 1 1 d . . . .
C95 C 0.5653(7) 0.4205(6) 0.6248(5) 0.053(2) Uani 1 1 d . . . .
H95 H 0.5578 0.4315 0.6643 0.063 Uiso 1 1 calc R . . .
C86 C 0.6215(7) 0.1822(5) 0.9167(4) 0.057(3) Uani 1 1 d . . . .
H86A H 0.6847 0.1591 0.9059 0.086 Uiso 1 1 calc GR . . .
H86B H 0.5852 0.1430 0.9538 0.086 Uiso 1 1 calc GR . . .
H86C H 0.6237 0.2298 0.9281 0.086 Uiso 1 1 calc GR . . .
N1 N 0.3731(8) 0.7712(8) 0.7575(6) 0.0811(17) Uani 0.8 1 d D P A 2
C73 C 0.8641(6) 0.3918(5) 0.9577(4) 0.045(2) Uani 1 1 d . . . .
C77 C 1.2002(6) 0.1649(5) 0.8061(4) 0.046(2) Uani 1 1 d . . . .
C31 C 0.2715(6) 0.4158(5) 0.8216(5) 0.054(2) Uani 1 1 d . . . .
H31A H 0.2630 0.4252 0.7775 0.080 Uiso 1 1 calc GR . . .
H31B H 0.2152 0.3953 0.8534 0.080 Uiso 1 1 calc GR . . .
H31C H 0.3241 0.3768 0.8304 0.080 Uiso 1 1 calc GR . . .
C39 C 0.4458(7) 1.0736(5) 0.6534(4) 0.056(3) Uani 1 1 d . . . .
H39A H 0.4738 1.0984 0.6073 0.084 Uiso 1 1 calc GR . . .
H39B H 0.4138 1.1149 0.6718 0.084 Uiso 1 1 calc GR . . .
H39C H 0.4012 1.0362 0.6574 0.084 Uiso 1 1 calc GR . . .
C88 C 0.4795(6) 0.2461(5) 0.8747(4) 0.055(2) Uani 1 1 d . . . .
H88A H 0.4855 0.2934 0.8854 0.082 Uiso 1 1 calc GR . . .
H88B H 0.4412 0.2089 0.9122 0.082 Uiso 1 1 calc GR . . .
H88C H 0.4501 0.2620 0.8370 0.082 Uiso 1 1 calc GR . . .
C79 C 1.2082(7) 0.0870(5) 0.7922(5) 0.060(3) Uani 1 1 d . . . .
H79A H 1.1483 0.0778 0.7862 0.090 Uiso 1 1 calc GR . . .
H79B H 1.2261 0.0430 0.8289 0.090 Uiso 1 1 calc GR . . .
H79C H 1.2554 0.0898 0.7525 0.090 Uiso 1 1 calc GR . . .
C41 C 0.5717(6) 0.6811(4) 0.9356(4) 0.069(2) Uani 1 1 d D . . .
C34 C 0.1781(6) 0.8194(6) 0.6150(5) 0.063(3) Uani 1 1 d . . . .
H34A H 0.1770 0.7619 0.6242 0.095 Uiso 1 1 calc GR . . .
H34B H 0.1156 0.8448 0.6128 0.095 Uiso 1 1 calc GR . . .
H34C H 0.1994 0.8286 0.6498 0.095 Uiso 1 1 calc GR . . .
C81 C 0.9494(6) 0.0199(5) 0.6621(5) 0.055(2) Uani 1 1 d . . . .
C78 C 1.2939(6) 0.1818(5) 0.8102(5) 0.060(3) Uani 1 1 d . . . .
H78A H 1.3356 0.1919 0.7673 0.090 Uiso 1 1 calc GR . . .
H78B H 1.3193 0.1358 0.8419 0.090 Uiso 1 1 calc GR . . .
H78C H 1.2878 0.2289 0.8239 0.090 Uiso 1 1 calc GR . . .
C40 C 0.5904(7) 1.0876(5) 0.6826(5) 0.058(3) Uani 1 1 d . . . .
H40A H 0.6392 1.0594 0.7064 0.087 Uiso 1 1 calc GR . . .
H40B H 0.5586 1.1296 0.7002 0.087 Uiso 1 1 calc GR . . .
H40C H 0.6182 1.1114 0.6363 0.087 Uiso 1 1 calc GR . . .
C33 C 0.2432(6) 0.8545(5) 0.5507(5) 0.056(2) Uani 1 1 d . . . .
C92 C 0.9168(7) 0.2435(6) 0.7442(4) 0.0515(12) Uani 0.85 1 d D P B 1
H92 H 0.9348 0.2150 0.7139 0.062 Uiso 0.85 1 calc R P B 1
C38 C 0.4769(7) 0.9931(6) 0.7625(4) 0.062(3) Uani 1 1 d . . . .
H38A H 0.4333 0.9542 0.7678 0.093 Uiso 1 1 calc GR . . .
H38B H 0.4436 1.0356 0.7790 0.093 Uiso 1 1 calc GR . . .
H38C H 0.5254 0.9665 0.7869 0.093 Uiso 1 1 calc GR . . .
C75 C 0.9208(9) 0.3125(6) 0.9801(5) 0.078(3) Uani 1 1 d . . . .
H75A H 0.8972 0.2718 0.9691 0.117 Uiso 1 1 calc GR . . .
H75B H 0.9155 0.2958 1.0274 0.117 Uiso 1 1 calc GR . . .
H75C H 0.9860 0.3191 0.9581 0.117 Uiso 1 1 calc GR . . .
C32 C 0.2097(6) 0.5554(6) 0.8097(5) 0.063(3) Uani 1 1 d . . . .
H32A H 0.2218 0.6058 0.8131 0.094 Uiso 1 1 calc GR . . .
H32B H 0.1517 0.5363 0.8398 0.094 Uiso 1 1 calc GR . . .
H32C H 0.2046 0.5637 0.7649 0.094 Uiso 1 1 calc GR . . .
C87 C 0.5624(8) 0.1306(5) 0.8459(5) 0.069(3) Uani 1 1 d . . . .
H87A H 0.5332 0.1454 0.8082 0.104 Uiso 1 1 calc GR . . .
H87B H 0.5223 0.0965 0.8844 0.104 Uiso 1 1 calc GR . . .
H87C H 0.6225 0.1016 0.8370 0.104 Uiso 1 1 calc GR . . .
C42 C 0.5284(17) 0.6053(10) 0.9853(12) 0.069(2) Uani 0.6 1 d D P C 1
H42A H 0.4998 0.6149 1.0265 0.103 Uiso 0.6 1 calc R P C 1
H42B H 0.4811 0.5908 0.9684 0.103 Uiso 0.6 1 calc R P C 1
H42C H 0.5768 0.5617 0.9927 0.103 Uiso 0.6 1 calc R P C 1
C82 C 1.0356(8) -0.0178(5) 0.6892(5) 0.069(3) Uani 1 1 d . . . .
H82A H 1.0909 0.0033 0.6565 0.103 Uiso 1 1 calc GR . . .
H82B H 1.0382 -0.0758 0.6996 0.103 Uiso 1 1 calc GR . . .
H82C H 1.0332 -0.0052 0.7288 0.103 Uiso 1 1 calc GR . . .
C100 C 0.9854(8) 0.2673(6) 0.2376(5) 0.080(3) Uani 1 1 d . . . .
H10A H 1.0155 0.2138 0.2420 0.120 Uiso 1 1 calc GR . . .
H10B H 0.9386 0.2780 0.2110 0.120 Uiso 1 1 calc GR . . .
H10C H 0.9554 0.2704 0.2809 0.120 Uiso 1 1 calc GR . . .
C74 C 0.9031(8) 0.4527(6) 0.9758(4) 0.067(3) Uani 1 1 d . . . .
H74A H 0.9680 0.4593 0.9531 0.101 Uiso 1 1 calc GR . . .
H74B H 0.8992 0.4342 1.0230 0.101 Uiso 1 1 calc GR . . .
H74C H 0.8671 0.5040 0.9630 0.101 Uiso 1 1 calc GR . . .
C99 C 1.0982(8) 0.3351(6) 0.1395(5) 0.077(3) Uani 1 1 d . . . .
H99A H 1.1450 0.3744 0.1248 0.115 Uiso 1 1 calc GR . . .
H99B H 1.0519 0.3537 0.1122 0.115 Uiso 1 1 calc GR . . .
H99C H 1.1283 0.2839 0.1361 0.115 Uiso 1 1 calc GR . . .
C76 C 0.7639(7) 0.3802(7) 0.9949(4) 0.066(3) Uani 1 1 d . . . .
H76A H 0.7266 0.4307 0.9823 0.099 Uiso 1 1 calc GR . . .
H76B H 0.7619 0.3626 1.0419 0.099 Uiso 1 1 calc GR . . .
H76C H 0.7390 0.3397 0.9846 0.099 Uiso 1 1 calc GR . . .
C30 C 0.2954(7) 0.4800(7) 0.8966(4) 0.074(3) Uani 1 1 d . . . .
H30A H 0.3440 0.4383 0.9095 0.111 Uiso 1 1 calc GR . . .
H30B H 0.2356 0.4636 0.9255 0.111 Uiso 1 1 calc GR . . .
H30C H 0.3098 0.5297 0.9000 0.111 Uiso 1 1 calc GR . . .
C80 C 1.1319(7) 0.1547(6) 0.8722(5) 0.075(3) Uani 1 1 d . . . .
H80A H 1.1260 0.2038 0.8830 0.112 Uiso 1 1 calc GR . . .
H80B H 1.1553 0.1103 0.9063 0.112 Uiso 1 1 calc GR . . .
H80C H 1.0711 0.1434 0.8692 0.112 Uiso 1 1 calc GR . . .
C44 C 0.6382(11) 0.7074(9) 0.9659(8) 0.069(2) Uani 0.6 1 d D P C 1
H44A H 0.6048 0.7140 1.0075 0.103 Uiso 0.6 1 calc R P C 1
H44B H 0.6897 0.6668 0.9734 0.103 Uiso 0.6 1 calc R P C 1
H44C H 0.6625 0.7582 0.9361 0.103 Uiso 0.6 1 calc R P C 1
C97 C 0.4473(8) 0.3290(8) 0.6827(5) 0.086(4) Uani 1 1 d . . . .
H97A H 0.4154 0.2899 0.6754 0.130 Uiso 1 1 calc R . . .
H97B H 0.4791 0.3022 0.7189 0.130 Uiso 1 1 calc R . . .
H97C H 0.4020 0.3703 0.6933 0.130 Uiso 1 1 calc R . . .
C93 C 0.8722(7) 0.2380(6) 0.8586(4) 0.0515(12) Uani 0.85 1 d D P B 1
H93A H 0.8617 0.1974 0.9019 0.077 Uiso 0.85 1 calc R P B 1
H93B H 0.9220 0.2705 0.8546 0.077 Uiso 0.85 1 calc R P B 1
H93C H 0.8151 0.2721 0.8526 0.077 Uiso 0.85 1 calc R P B 1
C35 C 0.2150(7) 0.8359(7) 0.4972(5) 0.080(3) Uani 1 1 d . . . .
H35A H 0.2510 0.8661 0.4547 0.120 Uiso 1 1 calc GR . . .
H35B H 0.1487 0.8508 0.4985 0.120 Uiso 1 1 calc GR . . .
H35C H 0.2269 0.7787 0.5037 0.120 Uiso 1 1 calc GR . . .
C96 C 0.5258(8) 0.3387(8) 0.5689(5) 0.081(3) Uani 1 1 d . . . .
H96A H 0.4820 0.2982 0.5788 0.121 Uiso 1 1 calc R . . .
H96B H 0.5139 0.3843 0.5312 0.121 Uiso 1 1 calc R . . .
H96C H 0.5893 0.3159 0.5590 0.121 Uiso 1 1 calc R . . .
C36 C 0.2367(7) 0.9450(6) 0.5350(6) 0.089(4) Uani 1 1 d . . . .
H36A H 0.2601 0.9578 0.5673 0.133 Uiso 1 1 calc GR . . .
H36B H 0.1719 0.9656 0.5362 0.133 Uiso 1 1 calc GR . . .
H36C H 0.2740 0.9697 0.4914 0.133 Uiso 1 1 calc GR . . .
O03D O 0.2364(7) 0.7397(5) 0.8349(4) 0.0811(17) Uani 0.8 1 d D P A 2
C104 C 0.7606(8) 0.4696(8) 0.4474(6) 0.094(4) Uani 1 1 d D . . .
H10D H 0.6937 0.4785 0.4627 0.141 Uiso 1 1 calc R . . .
H10E H 0.7808 0.5092 0.4046 0.141 Uiso 1 1 calc R . . .
H10F H 0.7743 0.4160 0.4440 0.141 Uiso 1 1 calc R . . .
C94 C 0.8977(7) 0.1140(5) 0.8293(5) 0.0515(12) Uani 0.85 1 d D P B 1
H94A H 0.8833 0.0914 0.8770 0.077 Uiso 0.85 1 calc R P B 1
H94B H 0.8508 0.1002 0.8117 0.077 Uiso 0.85 1 calc R P B 1
H94C H 0.9590 0.0921 0.8123 0.077 Uiso 0.85 1 calc R P B 1
C43 C 0.4926(11) 0.7472(8) 0.9206(8) 0.069(2) Uani 0.6 1 d D P C 1
H43A H 0.4601 0.7579 0.9608 0.103 Uiso 0.6 1 calc R P C 1
H43B H 0.5190 0.7961 0.8885 0.103 Uiso 0.6 1 calc R P C 1
H43C H 0.4488 0.7295 0.9029 0.103 Uiso 0.6 1 calc R P C 1
N03H N 0.8589(11) 0.1024(7) 1.0782(6) 0.147(3) Uani 1 1 d D . . .
O03I O 0.8717(9) 0.0503(6) 0.9933(5) 0.147(3) Uani 1 1 d D . . .
C83 C 0.9497(11) -0.0045(6) 0.6045(7) 0.114(6) Uani 1 1 d . . . .
H83A H 0.8910 0.0147 0.5901 0.170 Uiso 1 1 calc GR . . .
H83B H 0.9569 -0.0628 0.6169 0.170 Uiso 1 1 calc GR . . .
H83C H 1.0013 0.0186 0.5690 0.170 Uiso 1 1 calc GR . . .
C84 C 0.8652(9) -0.0149(6) 0.7168(8) 0.132(7) Uani 1 1 d . . . .
H84A H 0.8490 0.0163 0.7467 0.198 Uiso 1 1 calc GR . . .
H84B H 0.8812 -0.0705 0.7409 0.198 Uiso 1 1 calc GR . . .
H84C H 0.8122 -0.0123 0.6974 0.198 Uiso 1 1 calc GR . . .
C102 C 0.3343(10) 0.8472(8) 0.7232(7) 0.0811(17) Uani 0.8 1 d D P A 2
H10J H 0.3809 0.8745 0.6854 0.122 Uiso 0.8 1 calc R P A 2
H10K H 0.2804 0.8400 0.7085 0.122 Uiso 0.8 1 calc R P A 2
H10L H 0.3148 0.8793 0.7523 0.122 Uiso 0.8 1 calc R P A 2
C101 C 0.3198(10) 0.7230(8) 0.8121(7) 0.0811(17) Uani 0.8 1 d D P A 2
H101 H 0.3477 0.6732 0.8345 0.097 Uiso 0.8 1 calc R P A 2
C105 C 0.9142(6) 0.3445(5) 0.4255(4) 0.0542(13) Uani 1 1 d D . . .
H10G H 0.9473 0.3154 0.3959 0.081 Uiso 1 1 calc R . . .
H10H H 0.8941 0.3066 0.4692 0.081 Uiso 1 1 calc R . . .
H10I H 0.8598 0.3751 0.4095 0.081 Uiso 1 1 calc R . . .
C03O C 0.7614(13) 0.1283(9) 1.0741(8) 0.147(3) Uani 1 1 d D . . .
H03A H 0.7342 0.1566 1.1054 0.221 Uiso 1 1 calc R . . .
H03B H 0.7585 0.1639 1.0299 0.221 Uiso 1 1 calc R . . .
H03C H 0.7266 0.0815 1.0844 0.221 Uiso 1 1 calc R . . .
C03Q C 0.9020(13) 0.1146(9) 1.1256(7) 0.147(3) Uani 1 1 d D . . .
H03D H 0.8578 0.1445 1.1506 0.221 Uiso 1 1 calc R . . .
H03E H 0.9201 0.0628 1.1553 0.221 Uiso 1 1 calc R . . .
H03F H 0.9571 0.1447 1.1028 0.221 Uiso 1 1 calc R . . .
C03S C 0.9123(14) 0.0603(9) 1.0375(7) 0.147(3) Uani 1 1 d D . . .
H03S H 0.9741 0.0399 1.0410 0.177 Uiso 1 1 calc R . . .
N001 N 0.7127(17) -0.0768(12) 0.9436(9) 0.300(9) Uani 1 1 d D . . .
O9 O 0.549(3) 0.724(2) 0.6855(16) 0.0811(17) Uani 0.2 1 d D P D 1
O003 O 0.7013(19) -0.0916(10) 0.8492(8) 0.300(9) Uani 1 1 d D . . .
C004 C 0.679(2) -0.0471(13) 0.9970(10) 0.300(9) Uani 1 1 d D . . .
H00A H 0.7278 -0.0551 1.0214 0.449 Uiso 1 1 calc R . . .
H00B H 0.6608 0.0099 0.9803 0.449 Uiso 1 1 calc R . . .
H00C H 0.6251 -0.0757 1.0258 0.449 Uiso 1 1 calc R . . .
C006 C 0.8069(17) -0.1111(15) 0.9325(12) 0.300(9) Uani 1 1 d D . . .
H00D H 0.8376 -0.1100 0.9662 0.449 Uiso 1 1 calc R . . .
H00E H 0.8063 -0.1664 0.9343 0.449 Uiso 1 1 calc R . . .
H00F H 0.8408 -0.0801 0.8895 0.449 Uiso 1 1 calc R . . .
C92A C 0.894(4) 0.2828(11) 0.7801(18) 0.0515(12) Uani 0.15 1 d D P B 2
H92A H 0.8767 0.3148 0.8077 0.062 Uiso 0.15 1 calc R P B 2
C93A C 0.880(4) 0.167(2) 0.8812(9) 0.0515(12) Uani 0.15 1 d D P B 2
H93D H 0.8846 0.1085 0.8945 0.077 Uiso 0.15 1 calc R P B 2
H93E H 0.9248 0.1846 0.8975 0.077 Uiso 0.15 1 calc R P B 2
H93F H 0.8169 0.1851 0.8992 0.077 Uiso 0.15 1 calc R P B 2
C94A C 0.924(4) 0.145(2) 0.7744(18) 0.0515(12) Uani 0.15 1 d D P B 2
H94D H 0.9218 0.0903 0.8050 0.077 Uiso 0.15 1 calc R P B 2
H94E H 0.8814 0.1533 0.7453 0.077 Uiso 0.15 1 calc R P B 2
H94F H 0.9874 0.1536 0.7485 0.077 Uiso 0.15 1 calc R P B 2
C103 C 0.4639(10) 0.7488(9) 0.7337(8) 0.0811(17) Uani 0.8 1 d D P A 2
H10M H 0.4899 0.7915 0.6944 0.122 Uiso 0.8 1 calc R P A 2
H10N H 0.5006 0.7389 0.7669 0.122 Uiso 0.8 1 calc R P A 2
H10O H 0.4657 0.7000 0.7230 0.122 Uiso 0.8 1 calc R P A 2
C89 C 0.495(3) 0.722(3) 0.735(2) 0.0811(17) Uani 0.2 1 d D P D 1
H89 H 0.5188 0.6878 0.7720 0.097 Uiso 0.2 1 calc R P D 1
N13 N 0.405(3) 0.758(3) 0.7546(16) 0.0811(17) Uani 0.2 1 d D P D 1
C90 C 0.364(3) 0.739(3) 0.8234(16) 0.0811(17) Uani 0.2 1 d D P D 1
H90A H 0.4107 0.7113 0.8489 0.122 Uiso 0.2 1 calc R P D 1
H90B H 0.3401 0.7885 0.8330 0.122 Uiso 0.2 1 calc R P D 1
H90C H 0.3124 0.7048 0.8349 0.122 Uiso 0.2 1 calc R P D 1
C91 C 0.349(3) 0.799(3) 0.707(2) 0.0811(17) Uani 0.2 1 d D P D 1
H91A H 0.2900 0.8197 0.7277 0.122 Uiso 0.2 1 calc R P D 1
H91B H 0.3824 0.8435 0.6730 0.122 Uiso 0.2 1 calc R P D 1
H91C H 0.3374 0.7620 0.6864 0.122 Uiso 0.2 1 calc R P D 1
C0BA C 0.654(2) -0.0718(14) 0.9012(12) 0.300(9) Uani 1 1 d D . . .
H0BA H 0.5897 -0.0563 0.9087 0.359 Uiso 1 1 calc R . . .
C42A C 0.515(2) 0.6123(15) 0.9852(18) 0.069(2) Uani 0.4 1 d D P C 2
H42D H 0.4884 0.6250 1.0254 0.103 Uiso 0.4 1 calc R P C 2
H42E H 0.4651 0.6047 0.9669 0.103 Uiso 0.4 1 calc R P C 2
H42F H 0.5556 0.5632 0.9950 0.103 Uiso 0.4 1 calc R P C 2
C43A C 0.5133(17) 0.7599(10) 0.9316(12) 0.069(2) Uani 0.4 1 d D P C 2
H43D H 0.4871 0.7619 0.9757 0.103 Uiso 0.4 1 calc R P C 2
H43E H 0.5526 0.8046 0.9071 0.103 Uiso 0.4 1 calc R P C 2
H43F H 0.4630 0.7637 0.9094 0.103 Uiso 0.4 1 calc R P C 2
C44A C 0.6581(13) 0.6841(13) 0.9624(12) 0.069(2) Uani 0.4 1 d D P C 2
H44D H 0.6374 0.6917 1.0051 0.103 Uiso 0.4 1 calc R P C 2
H44E H 0.6965 0.6339 0.9669 0.103 Uiso 0.4 1 calc R P C 2
H44F H 0.6945 0.7286 0.9321 0.103 Uiso 0.4 1 calc R P C 2

loop_
_atom_site_aniso_label
_atom_site_aniso_U_11
_atom_site_aniso_U_22
_atom_site_aniso_U_33
_atom_site_aniso_U_23
_atom_site_aniso_U_13
_atom_site_aniso_U_12
Mn1 0.0367(7) 0.0186(6) 0.0278(6) -0.0086(5) -0.0047(5) -0.0010(5)
Mn2 0.0304(6) 0.0215(6) 0.0282(6) -0.0079(5) 0.0021(5) 0.0001(5)
Mn5 0.0379(7) 0.0271(6) 0.0332(7) -0.0081(5) 0.0080(5) 0.0027(5)
Mn4' 0.0351(7) 0.0266(6) 0.0378(7) -0.0032(5) -0.0055(5) -0.0068(5)
Mn3 0.0729(9) 0.0213(6) 0.0369(7) -0.0097(5) -0.0219(6) -0.0029(6)
O5 0.029(3) 0.023(2) 0.020(3) -0.006(2) 0.001(2) -0.002(2)
O4 0.039(3) 0.016(2) 0.019(3) -0.007(2) 0.001(2) -0.002(2)
O14 0.027(3) 0.026(3) 0.026(3) -0.007(2) 0.005(2) 0.000(2)
O1 0.030(3) 0.018(2) 0.026(3) -0.012(2) -0.003(2) -0.001(2)
O8 0.029(3) 0.019(2) 0.022(3) -0.008(2) 0.002(2) -0.001(2)
O13 0.034(3) 0.023(2) 0.030(3) -0.011(2) -0.002(2) 0.001(2)
O3 0.039(3) 0.021(3) 0.029(3) -0.011(2) -0.003(2) 0.000(2)
O7 0.030(3) 0.025(3) 0.027(3) -0.011(2) 0.006(2) 0.003(2)
O6 0.028(3) 0.025(3) 0.030(3) -0.002(2) 0.002(2) -0.004(2)
O2 0.034(3) 0.024(3) 0.030(3) -0.013(2) -0.007(2) 0.008(2)
O17 0.062(4) 0.042(3) 0.057(3) -0.015(3) -0.011(3) -0.001(2)
O18 0.050(3) 0.030(3) 0.048(3) -0.004(3) -0.003(3) -0.005(3)
O16 0.052(3) 0.039(3) 0.033(3) -0.014(2) -0.003(3) -0.013(3)
O15 0.054(4) 0.044(3) 0.035(3) -0.011(3) -0.009(3) 0.004(3)
O10 0.051(4) 0.029(3) 0.050(4) -0.008(3) -0.006(3) -0.004(3)
O11 0.052(4) 0.038(3) 0.044(4) -0.013(3) -0.015(3) -0.004(3)
O12 0.059(4) 0.038(3) 0.045(4) -0.013(3) -0.010(3) -0.010(3)
C51 0.032(4) 0.014(3) 0.029(4) -0.006(3) -0.003(4) -0.002(3)
N3 0.053(5) 0.058(5) 0.041(4) -0.018(4) -0.007(4) -0.017(4)
N2 0.049(3) 0.046(3) 0.057(3) -0.021(2) -0.002(2) -0.002(2)
C65 0.042(5) 0.022(4) 0.022(4) -0.010(3) -0.002(3) 0.002(4)
C46 0.038(4) 0.012(3) 0.024(4) -0.005(3) -0.005(3) 0.000(3)
C72 0.028(4) 0.015(4) 0.025(4) -0.006(3) -0.003(3) 0.001(3)
C28 0.034(4) 0.016(4) 0.022(4) -0.009(3) 0.004(3) -0.002(3)
C47 0.039(5) 0.020(4) 0.029(4) -0.010(3) 0.001(4) -0.006(3)
C70 0.027(4) 0.028(4) 0.024(4) -0.014(3) 0.002(3) -0.004(3)
C71 0.031(4) 0.020(4) 0.025(4) -0.010(3) -0.006(3) 0.000(3)
C27 0.039(4) 0.022(4) 0.027(4) -0.010(3) -0.006(4) 0.000(3)
C67 0.025(4) 0.024(4) 0.023(4) -0.012(3) -0.002(3) 0.000(3)
C64 0.037(5) 0.029(4) 0.024(4) -0.012(3) 0.006(3) -0.003(4)
C19 0.032(4) 0.018(4) 0.029(4) -0.004(3) -0.002(3) -0.002(3)
C1 0.030(4) 0.017(3) 0.030(4) -0.015(3) -0.004(3) 0.001(3)
C5 0.040(5) 0.023(4) 0.033(4) -0.017(3) -0.006(4) 0.001(3)
C45 0.028(4) 0.025(4) 0.019(4) -0.009(3) 0.003(3) -0.005(3)
N4 0.080(6) 0.042(4) 0.050(5) -0.016(4) -0.022(4) -0.010(4)
C20 0.045(5) 0.015(4) 0.031(4) -0.009(3) -0.001(4) -0.010(4)
C69 0.029(4) 0.022(4) 0.035(4) -0.011(3) -0.002(3) -0.003(3)
C68 0.037(4) 0.023(4) 0.036(5) -0.018(4) -0.004(4) -0.001(3)
C22 0.044(5) 0.021(4) 0.028(4) -0.005(3) -0.005(4) -0.009(3)
C50 0.037(5) 0.018(4) 0.033(5) -0.006(3) -0.006(4) -0.006(3)
C6 0.031(4) 0.021(4) 0.032(5) -0.015(3) 0.002(4) -0.004(3)
C15 0.044(5) 0.018(4) 0.023(4) -0.004(3) -0.005(4) 0.001(3)
C66 0.042(5) 0.026(4) 0.030(4) -0.014(3) -0.001(4) -0.001(3)
C53 0.022(4) 0.023(4) 0.047(5) -0.007(4) -0.003(4) 0.000(3)
C60 0.040(5) 0.030(4) 0.034(4) -0.016(4) 0.005(4) 0.005(4)
C13 0.035(5) 0.033(4) 0.019(4) -0.012(3) -0.001(3) 0.002(4)
C21 0.047(5) 0.023(4) 0.036(4) -0.015(3) -0.005(4) -0.011(4)
C2 0.037(5) 0.027(4) 0.032(4) -0.014(3) 0.001(4) 0.001(3)
C58 0.025(4) 0.024(4) 0.039(5) -0.001(4) 0.000(4) 0.000(3)
C52 0.031(4) 0.032(4) 0.034(4) -0.003(3) -0.004(4) -0.011(3)
C8 0.037(5) 0.033(4) 0.023(4) -0.014(3) -0.002(3) 0.006(4)
C3 0.033(5) 0.032(4) 0.036(5) -0.013(4) 0.002(4) -0.005(3)
C57 0.027(4) 0.030(4) 0.044(5) -0.009(4) 0.005(4) -0.002(3)
C26 0.033(4) 0.022(4) 0.028(4) -0.012(3) -0.007(3) -0.001(3)
C7 0.031(4) 0.029(4) 0.036(4) -0.018(3) -0.009(3) -0.002(3)
C61 0.038(5) 0.031(5) 0.047(5) -0.021(4) 0.001(4) 0.008(4)
C63 0.041(5) 0.021(4) 0.043(5) -0.014(4) 0.000(4) -0.001(4)
C59 0.030(4) 0.027(4) 0.035(4) -0.012(3) 0.005(3) 0.005(3)
C12 0.050(5) 0.025(4) 0.022(4) -0.010(3) -0.002(4) 0.007(4)
C49 0.039(5) 0.026(4) 0.041(5) -0.011(4) -0.013(4) -0.004(3)
C4 0.031(5) 0.035(4) 0.046(5) -0.022(4) -0.009(4) 0.000(4)
C48 0.045(5) 0.026(4) 0.030(4) -0.006(3) -0.008(4) -0.006(4)
C23 0.067(6) 0.022(4) 0.029(5) -0.011(4) -0.004(4) -0.006(4)
C14 0.047(5) 0.021(4) 0.029(4) -0.009(3) -0.002(4) 0.003(3)
C18 0.052(5) 0.025(4) 0.031(4) -0.012(4) 0.001(4) -0.010(4)
C25 0.051(5) 0.019(4) 0.024(4) -0.004(3) 0.005(4) -0.010(3)
C54 0.026(4) 0.041(5) 0.047(5) -0.010(4) -0.007(4) -0.008(4)
C16 0.052(5) 0.022(4) 0.033(4) -0.012(3) -0.014(4) 0.009(4)
C56 0.029(4) 0.025(4) 0.051(5) -0.007(4) 0.004(4) 0.002(3)
C9 0.044(5) 0.042(5) 0.036(5) -0.015(4) -0.006(4) -0.002(4)
C85 0.050(5) 0.029(4) 0.032(4) -0.015(4) 0.009(4) -0.015(4)
C62 0.052(6) 0.020(4) 0.048(5) -0.013(4) -0.004(4) 0.003(4)
C17 0.044(5) 0.028(4) 0.038(5) -0.013(4) -0.002(4) 0.001(4)
C55 0.030(4) 0.029(4) 0.046(5) -0.002(4) -0.004(4) -0.001(3)
C11 0.055(6) 0.025(4) 0.033(5) -0.009(4) -0.006(4) 0.016(4)
C29 0.033(5) 0.059(6) 0.043(5) -0.025(4) 0.002(4) -0.006(4)
C98 0.051(6) 0.036(5) 0.054(6) -0.016(4) -0.004(5) -0.008(4)
C24 0.071(6) 0.029(4) 0.030(5) -0.014(4) 0.007(4) -0.021(4)
C37 0.058(6) 0.041(5) 0.042(5) -0.024(4) -0.006(4) 0.013(4)
C10 0.042(5) 0.039(5) 0.036(5) -0.012(4) -0.003(4) 0.006(4)
C95 0.061(6) 0.051(6) 0.057(6) -0.032(5) -0.026(6) 0.022(5)
C86 0.071(7) 0.045(5) 0.042(5) -0.004(4) 0.005(5) -0.017(5)
N1 0.096(5) 0.070(3) 0.072(3) -0.025(3) 0.004(3) -0.021(3)
C73 0.056(6) 0.044(5) 0.032(5) -0.008(4) -0.011(4) -0.006(4)
C77 0.035(5) 0.035(5) 0.055(6) -0.001(4) -0.008(4) 0.004(4)
C31 0.033(5) 0.053(6) 0.063(6) -0.008(5) -0.005(4) -0.007(4)
C39 0.076(7) 0.042(5) 0.053(6) -0.031(5) -0.012(5) 0.019(5)
C88 0.058(6) 0.054(6) 0.051(6) -0.022(5) 0.010(5) -0.022(5)
C79 0.068(6) 0.032(5) 0.073(7) 0.000(5) -0.027(5) -0.004(4)
C41 0.127(5) 0.041(3) 0.039(3) -0.031(3) 0.026(3) -0.030(3)
C34 0.041(5) 0.069(7) 0.073(7) -0.031(6) 0.001(5) 0.011(5)
C81 0.051(6) 0.033(5) 0.087(7) -0.034(5) -0.009(5) 0.004(4)
C78 0.056(6) 0.047(5) 0.076(7) -0.006(5) -0.033(5) -0.002(5)
C40 0.074(7) 0.041(5) 0.071(6) -0.039(5) -0.009(5) 0.000(5)
C33 0.041(5) 0.052(6) 0.060(6) -0.011(5) -0.002(5) 0.011(4)
C92 0.049(3) 0.046(3) 0.057(3) -0.021(2) -0.002(2) -0.002(2)
C38 0.071(7) 0.066(6) 0.046(6) -0.028(5) 0.000(5) 0.010(5)
C75 0.117(10) 0.062(7) 0.042(6) -0.001(5) -0.029(6) 0.013(6)
C32 0.043(6) 0.061(6) 0.076(7) -0.027(5) 0.009(5) -0.003(5)
C87 0.098(8) 0.041(5) 0.062(6) -0.026(5) 0.030(6) -0.039(5)
C42 0.127(5) 0.041(3) 0.039(3) -0.031(3) 0.026(3) -0.030(3)
C82 0.099(8) 0.026(5) 0.087(8) -0.012(5) -0.038(6) -0.003(5)
C100 0.098(9) 0.073(7) 0.079(8) -0.030(6) -0.002(6) -0.050(7)
C74 0.086(8) 0.086(7) 0.037(5) -0.021(5) -0.011(5) -0.028(6)
C99 0.107(9) 0.072(7) 0.049(6) -0.020(5) -0.003(6) -0.024(6)
C76 0.067(7) 0.095(8) 0.027(5) -0.008(5) 0.000(5) -0.023(6)
C30 0.044(6) 0.127(10) 0.049(6) -0.031(6) 0.010(5) -0.033(6)
C80 0.067(7) 0.056(6) 0.063(7) 0.013(5) -0.004(5) 0.013(5)
C44 0.127(5) 0.041(3) 0.039(3) -0.031(3) 0.026(3) -0.030(3)
C97 0.071(7) 0.121(10) 0.054(7) -0.025(7) 0.011(6) -0.014(7)
C93 0.049(3) 0.046(3) 0.057(3) -0.021(2) -0.002(2) -0.002(2)
C35 0.049(6) 0.115(9) 0.063(7) -0.021(7) -0.022(5) 0.031(6)
C96 0.078(8) 0.126(10) 0.057(7) -0.051(7) -0.007(6) -0.027(7)
C36 0.047(6) 0.049(6) 0.126(10) 0.001(6) 0.004(6) 0.017(5)
O03D 0.096(5) 0.070(3) 0.072(3) -0.025(3) 0.004(3) -0.021(3)
C104 0.078(8) 0.106(10) 0.105(10) -0.046(8) 0.002(7) -0.033(7)
C94 0.049(3) 0.046(3) 0.057(3) -0.021(2) -0.002(2) -0.002(2)
C43 0.127(5) 0.041(3) 0.039(3) -0.031(3) 0.026(3) -0.030(3)
N03H 0.226(8) 0.090(4) 0.100(5) -0.006(4) -0.029(5) -0.002(5)
O03I 0.226(8) 0.090(4) 0.100(5) -0.006(4) -0.029(5) -0.002(5)
C83 0.192(15) 0.048(6) 0.158(13) -0.064(8) -0.129(12) 0.054(8)
C84 0.089(9) 0.020(5) 0.227(17) -0.020(7) 0.046(10) -0.003(5)
C102 0.096(5) 0.070(3) 0.072(3) -0.025(3) 0.004(3) -0.021(3)
C101 0.096(5) 0.070(3) 0.072(3) -0.025(3) 0.004(3) -0.021(3)
C105 0.062(4) 0.042(3) 0.057(3) -0.015(3) -0.011(3) -0.001(2)
C03O 0.226(8) 0.090(4) 0.100(5) -0.006(4) -0.029(5) -0.002(5)
C03Q 0.226(8) 0.090(4) 0.100(5) -0.006(4) -0.029(5) -0.002(5)
C03S 0.226(8) 0.090(4) 0.100(5) -0.006(4) -0.029(5) -0.002(5)
N001 0.59(3) 0.140(8) 0.161(10) -0.023(7) -0.050(14) -0.106(12)
O9 0.096(5) 0.070(3) 0.072(3) -0.025(3) 0.004(3) -0.021(3)
O003 0.59(3) 0.140(8) 0.161(10) -0.023(7) -0.050(14) -0.106(12)
C004 0.59(3) 0.140(8) 0.161(10) -0.023(7) -0.050(14) -0.106(12)
C006 0.59(3) 0.140(8) 0.161(10) -0.023(7) -0.050(14) -0.106(12)
C92A 0.049(3) 0.046(3) 0.057(3) -0.021(2) -0.002(2) -0.002(2)
C93A 0.049(3) 0.046(3) 0.057(3) -0.021(2) -0.002(2) -0.002(2)
C94A 0.049(3) 0.046(3) 0.057(3) -0.021(2) -0.002(2) -0.002(2)
C103 0.096(5) 0.070(3) 0.072(3) -0.025(3) 0.004(3) -0.021(3)
C89 0.096(5) 0.070(3) 0.072(3) -0.025(3) 0.004(3) -0.021(3)
N13 0.096(5) 0.070(3) 0.072(3) -0.025(3) 0.004(3) -0.021(3)
C90 0.096(5) 0.070(3) 0.072(3) -0.025(3) 0.004(3) -0.021(3)
C91 0.096(5) 0.070(3) 0.072(3) -0.025(3) 0.004(3) -0.021(3)
C0BA 0.59(3) 0.140(8) 0.161(10) -0.023(7) -0.050(14) -0.106(12)
C42A 0.127(5) 0.041(3) 0.039(3) -0.031(3) 0.026(3) -0.030(3)
C43A 0.127(5) 0.041(3) 0.039(3) -0.031(3) 0.026(3) -0.030(3)
C44A 0.127(5) 0.041(3) 0.039(3) -0.031(3) 0.026(3) -0.030(3)

loop_
_atom_type_symbol
_atom_type_description
_atom_type_scat_dispersion_real
_atom_type_scat_dispersion_imag
_atom_type_scat_source
C C 0.0040 0.0020 'International Tables Vol C Tables 4.2.6.8 and 6.1.1.4'
H H 0.0000 0.0000 'International Tables Vol C Tables 4.2.6.8 and 6.1.1.4'
Mn Mn 0.3650 0.8600 'International Tables Vol C Tables 4.2.6.8 and 6.1.1.4'
N N 0.0080 0.0040 'International Tables Vol C Tables 4.2.6.8 and 6.1.1.4'
O O 0.0140 0.0070 'International Tables Vol C Tables 4.2.6.8 and 6.1.1.4'

loop_
_geom_angle_atom_site_label_1
_geom_angle_atom_site_label_2
_geom_angle_atom_site_label_3
_geom_angle
_geom_angle_site_symmetry_1
_geom_angle_site_symmetry_3
O4 Mn1 O1 90.77(19) . .
O4 Mn1 O13 82.76(18) . .
O4 Mn1 O9 91.1(10) . .
O1 Mn1 O13 82.96(18) . .
O1 Mn1 O9 89.7(8) . .
O13 Mn1 O9 170.3(9) . .
O3 Mn1 O4 90.30(19) . .
O3 Mn1 O1 178.6(2) . .
O3 Mn1 O13 98.13(19) . .
O3 Mn1 O9 89.4(8) . .
O2 Mn1 O4 179.7(2) . .
O2 Mn1 O1 89.5(2) . .
O2 Mn1 O13 97.19(19) . .
O2 Mn1 O3 89.4(2) . .
O2 Mn1 O9 89.0(10) . .
O5 Mn2 O14 93.20(18) . .
O5 Mn2 O10 90.59(19) . .
O14 Mn2 O10 175.27(19) . .
O8 Mn2 O5 89.07(19) . .
O8 Mn2 O14 90.53(18) . .
O8 Mn2 O10 92.38(19) . .
O7 Mn2 O5 175.34(19) . .
O7 Mn2 O14 82.28(18) . .
O7 Mn2 O8 89.82(19) . .
O7 Mn2 O10 93.98(19) . .
O6 Mn2 O5 90.6(2) . .
O6 Mn2 O14 84.19(18) . .
O6 Mn2 O8 174.68(19) . .
O6 Mn2 O7 90.1(2) . .
O6 Mn2 O10 92.9(2) . .
O14 Mn5 Mn2 42.00(14) 2_766 2_766
O14 Mn5 Mn2 93.68(14) . 2_766
O14 Mn5 O14 82.4(2) . 2_766
O14 Mn5 O7 78.45(17) . .
O14 Mn5 O7 99.15(18) 2_766 .
O14 Mn5 O6 79.23(18) 2_766 2_766
O14 Mn5 O6 96.77(18) . 2_766
O14 Mn5 O17 89.6(2) 2_766 .
O14 Mn5 O17 166.5(2) . .
O14 Mn5 O16 89.1(2) . .
O14 Mn5 O16 164.7(2) 2_766 .
O7 Mn5 Mn2 141.14(13) . 2_766
O7 Mn5 O6 175.15(17) . 2_766
O6 Mn5 Mn2 37.54(11) 2_766 2_766
O17 Mn5 Mn2 87.55(18) . 2_766
O17 Mn5 O7 92.2(2) . .
O17 Mn5 O6 92.4(2) . 2_766
O17 Mn5 O16 101.0(2) . .
O16 Mn5 Mn2 126.62(16) . 2_766
O16 Mn5 O7 91.58(19) . .
O16 Mn5 O6 89.17(19) . 2_766
O5 Mn4' O4 95.16(16) 2_766 2_766
O5 Mn4' O13 98.88(17) 2_766 2_766
O5 Mn4' O18 174.67(19) 2_766 .
O5 Mn4' O12 93.04(19) 2_766 .
O13 Mn4' O4 71.59(16) 2_766 2_766
O13 Mn4' O18 82.55(19) 2_766 .
O17 Mn4' O5 89.72(19) . 2_766
O17 Mn4' O4 175.07(19) . 2_766
O17 Mn4' O13 107.1(2) . 2_766
O17 Mn4' O18 85.0(2) . .
O17 Mn4' O12 94.3(2) . .
O18 Mn4' O4 90.16(17) . 2_766
O12 Mn4' O4 86.1(2) . 2_766
O12 Mn4' O13 155.5(2) . 2_766
O12 Mn4' O18 87.6(2) . .
O8 Mn3 O1 90.97(16) . .
O8 Mn3 O13 100.16(18) . .
O8 Mn3 O16 93.05(19) . .
O8 Mn3 O15 175.63(18) . .
O8 Mn3 O11 89.33(19) . .
O13 Mn3 O1 70.54(16) . .
O13 Mn3 O15 82.06(19) . .
O16 Mn3 O1 170.44(19) . .
O16 Mn3 O13 117.14(19) . .
O16 Mn3 O15 82.6(2) . .
O16 Mn3 O11 86.8(2) . .
O15 Mn3 O1 93.33(17) . .
O11 Mn3 O1 84.61(19) . .
O11 Mn3 O13 153.4(2) . .
O11 Mn3 O15 90.3(2) . .
Mn2 O5 Mn4' 118.2(2) . 2_766
C51 O5 Mn2 121.6(4) . .
C51 O5 Mn4' 120.1(4) . 2_766
Mn1 O4 Mn4' 99.68(18) . 2_766
C27 O4 Mn1 119.6(4) . .
C27 O4 Mn4' 140.0(4) . 2_766
Mn5 O14 Mn2 101.2(2) 2_766 .
Mn5 O14 Mn2 102.2(2) . .
Mn5 O14 Mn5 97.6(2) . 2_766
Mn1 O1 Mn3 98.57(18) . .
C6 O1 Mn1 121.2(4) . .
C6 O1 Mn3 139.0(4) . .
Mn2 O8 Mn3 114.6(2) . .
C72 O8 Mn2 117.5(4) . .
C72 O8 Mn3 127.9(4) . .
Mn1 O13 Mn4' 100.74(19) . 2_766
Mn1 O13 Mn3 101.5(2) . .
Mn4' O13 Mn3 127.3(2) 2_766 .
C20 O3 Mn1 119.7(4) . .
Mn2 O7 Mn5 96.93(18) . .
C65 O7 Mn2 123.2(4) . .
C65 O7 Mn5 139.9(4) . .
Mn2 O6 Mn5 94.75(19) . 2_766
C58 O6 Mn2 115.3(4) . .
C58 O6 Mn5 150.0(4) . 2_766
C13 O2 Mn1 124.7(4) . .
Mn5 O17 Mn4' 122.7(3) . .
C105 O17 Mn5 126.9(6) . .
C105 O17 Mn4' 110.3(5) . .
Mn5 O16 Mn3 115.6(3) . .
C104 O16 Mn5 122.8(6) . .
C104 O16 Mn3 120.6(6) . .
C92 O10 Mn2 144.4(6) . .
C92A O10 Mn2 155.1(14) . .
C95 O11 Mn3 134.0(6) . .
C98 O12 Mn4' 132.6(6) . .
O5 C51 C46 119.1(6) . .
O5 C51 C50 119.7(6) . .
C50 C51 C46 121.1(6) . .
C95 N3 C97 118.5(8) . .
C95 N3 C96 122.5(8) . .
C97 N3 C96 119.1(8) . .
C92 N2 C93 121.7(7) . .
C92 N2 C94 118.6(7) . .
C93 N2 C94 119.5(7) . .
C92A N2 C93A 119.3(14) . .
C92A N2 C94A 123.3(14) . .
C94A N2 C93A 117.3(13) . .
O7 C65 C64 120.9(6) . .
O7 C65 C60 118.8(6) . .
C64 C65 C60 120.3(6) . .
C51 C46 C45 118.4(6) . .
C47 C46 C51 117.5(7) . .
C47 C46 C45 124.0(6) . .
O8 C72 C71 119.6(6) . .
O8 C72 C67 119.7(6) . .
C67 C72 C71 120.7(6) . .
C1 C28 H28 105.0 . .
C1 C28 C45 115.0(5) . .
C45 C28 H28 105.0 . .
C26 C28 H28 105.0 . .
C26 C28 C1 111.0(5) . .
C26 C28 C45 114.6(6) . .
C46 C47 H47 118.4 . .
C48 C47 C46 123.2(7) . .
C48 C47 H47 118.4 . .
C71 C70 H70 118.3 . .
C69 C70 H70 118.3 . .
C69 C70 C71 123.4(6) . .
C72 C71 C45 118.9(6) . .
C70 C71 C72 117.9(6) . .
C70 C71 C45 123.1(6) . .
O4 C27 C22 118.4(6) . .
O4 C27 C26 121.6(6) . .
C26 C27 C22 120.0(6) . .
C72 C67 C66 121.0(6) . .
C68 C67 C72 118.2(6) . .
C68 C67 C66 120.8(6) . .
C65 C64 C66 120.1(6) . .
C63 C64 C65 119.1(7) . .
C63 C64 C66 120.9(7) . .
C20 C19 C21 121.7(6) . .
C18 C19 C20 118.0(7) . .
C18 C19 C21 120.2(7) . .
C6 C1 C28 124.0(6) . .
C2 C1 C28 117.4(6) . .
C2 C1 C6 118.5(7) . .
C6 C5 C7 121.4(6) . .
C4 C5 C6 118.8(7) . .
C4 C5 C7 119.7(7) . .
C46 C45 C28 113.3(5) . .
C46 C45 C71 110.0(5) . .
C46 C45 H45 106.9 . .
C28 C45 H45 106.9 . .
C71 C45 C28 112.4(5) . .
C71 C45 H45 106.9 . .
C98 N4 C100 121.6(8) . .
C98 N4 C99 120.7(8) . .
C100 N4 C99 117.4(8) . .
O3 C20 C19 118.6(6) . .
O3 C20 C15 120.3(6) . .
C15 C20 C19 121.1(6) . .
C70 C69 C68 116.7(6) . .
C70 C69 C85 120.2(6) . .
C68 C69 C85 123.1(6) . .
C67 C68 C69 123.1(6) . .
C67 C68 H68 118.4 . .
C69 C68 H68 118.4 . .
C27 C22 C21 121.6(6) . .
C23 C22 C27 119.0(6) . .
C23 C22 C21 119.3(6) . .
C51 C50 C52 119.6(6) . .
C49 C50 C51 118.4(7) . .
C49 C50 C52 121.9(7) . .
O1 C6 C1 122.1(6) . .
O1 C6 C5 118.0(6) . .
C1 C6 C5 119.8(6) . .
C20 C15 C14 121.3(6) . .
C16 C15 C20 118.3(7) . .
C16 C15 C14 120.4(7) . .
C67 C66 C64 114.0(6) . .
C67 C66 H66A 108.7 . .
C67 C66 H66B 108.7 . .
C64 C66 H66A 108.7 . .
C64 C66 H66B 108.7 . .
H66A C66 H66B 107.6 . .
C58 C53 C52 120.5(7) . .
C54 C53 C58 118.7(7) . .
C54 C53 C52 120.8(7) . .
C65 C60 C61 117.7(7) . .
C65 C60 C59 119.8(6) . .
C61 C60 C59 122.4(7) . .
O2 C13 C8 120.0(6) . .
O2 C13 C12 119.6(7) . .
C8 C13 C12 120.4(7) . .
C19 C21 C22 111.6(6) . .
C19 C21 H21A 109.3 . .
C19 C21 H21B 109.3 . .
C22 C21 H21A 109.3 . .
C22 C21 H21B 109.3 . .
H21A C21 H21B 108.0 . .
C1 C2 H2 118.3 . .
C1 C2 C3 123.5(7) . .
C3 C2 H2 118.3 . .
O6 C58 C53 120.4(6) . .
O6 C58 C57 119.0(7) . .
C53 C58 C57 120.6(7) . .
C50 C52 C53 113.0(6) . .
C50 C52 H52A 109.0 . .
C50 C52 H52B 109.0 . .
C53 C52 H52A 109.0 . .
C53 C52 H52B 109.0 . .
H52A C52 H52B 107.8 . .
C13 C8 C7 121.3(6) . .
C9 C8 C13 118.7(7) . .
C9 C8 C7 120.1(7) . .
C2 C3 C29 122.0(7) . .
C4 C3 C2 116.6(7) . .
C4 C3 C29 121.2(7) . .
C58 C57 C59 120.8(7) . .
C56 C57 C58 117.7(7) . .
C56 C57 C59 121.2(7) . .
C27 C26 C28 125.2(6) . .
C27 C26 C25 118.0(6) . .
C25 C26 C28 116.8(6) . .
C5 C7 H7A 108.9 . .
C5 C7 H7B 108.9 . .
C8 C7 C5 113.2(5) . .
C8 C7 H7A 108.9 . .
C8 C7 H7B 108.9 . .
H7A C7 H7B 107.8 . .
C60 C61 H61 118.3 . .
C62 C61 C60 123.3(7) . .
C62 C61 H61 118.3 . .
C64 C63 H63 118.9 . .
C64 C63 C62 122.2(7) . .
C62 C63 H63 118.9 . .
C60 C59 C57 111.5(6) . .
C60 C59 H59A 109.3 . .
C60 C59 H59B 109.3 . .
C57 C59 H59A 109.3 . .
C57 C59 H59B 109.3 . .
H59A C59 H59B 108.0 . .
C13 C12 C14 120.0(7) . .
C11 C12 C13 118.8(7) . .
C11 C12 C14 121.1(7) . .
C50 C49 H49 118.4 . .
C50 C49 C48 123.1(7) . .
C48 C49 H49 118.4 . .
C5 C4 C3 122.8(7) . .
C5 C4 H4 118.6 . .
C3 C4 H4 118.6 . .
C47 C48 C49 116.6(7) . .
C47 C48 C73 123.4(7) . .
C49 C48 C73 120.0(7) . .
C22 C23 H23 118.5 . .
C22 C23 C24 122.9(7) . .
C24 C23 H23 118.5 . .
C15 C14 H14A 109.0 . .
C15 C14 H14B 109.0 . .
C12 C14 C15 113.0(6) . .
C12 C14 H14A 109.0 . .
C12 C14 H14B 109.0 . .
H14A C14 H14B 107.8 . .
C19 C18 H18 118.8 . .
C19 C18 C17 122.4(7) . .
C17 C18 H18 118.8 . .
C26 C25 H25 118.3 . .
C24 C25 C26 123.4(6) . .
C24 C25 H25 118.3 . .
C53 C54 H54 118.6 . .
C53 C54 C55 122.8(8) . .
C55 C54 H54 118.6 . .
C15 C16 H16 118.2 . .
C17 C16 C15 123.5(7) . .
C17 C16 H16 118.2 . .
C57 C56 H56 118.3 . .
C55 C56 C57 123.3(7) . .
C55 C56 H56 118.3 . .
C8 C9 H9 118.7 . .
C8 C9 C10 122.5(8) . .
C10 C9 H9 118.7 . .
C69 C85 C88 108.2(6) . .
C86 C85 C69 110.1(7) . .
C86 C85 C88 108.7(7) . .
C87 C85 C69 113.2(6) . .
C87 C85 C86 109.5(7) . .
C87 C85 C88 106.9(7) . .
C61 C62 C63 117.3(7) . .
C61 C62 C81 121.7(7) . .
C63 C62 C81 120.9(7) . .
C18 C17 C37 119.7(7) . .
C16 C17 C18 116.6(7) . .
C16 C17 C37 123.7(7) . .
C54 C55 C77 119.4(8) . .
C56 C55 C54 116.9(7) . .
C56 C55 C77 123.7(7) . .
C12 C11 H11 118.7 . .
C12 C11 C10 122.6(7) . .
C10 C11 H11 118.7 . .
C3 C29 C32 110.3(7) . .
C31 C29 C3 107.8(6) . .
C31 C29 C32 109.1(7) . .
C31 C29 C30 109.4(8) . .
C30 C29 C3 111.8(7) . .
C30 C29 C32 108.3(8) . .
O12 C98 N4 124.1(8) . .
O12 C98 H98 118.0 . .
N4 C98 H98 118.0 . .
C23 C24 C41 119.8(6) . .
C25 C24 C23 116.6(7) . .
C25 C24 C41 123.6(6) . .
C39 C37 C17 111.3(7) . .
C39 C37 C40 108.8(7) . .
C39 C37 C38 108.9(7) . .
C40 C37 C17 108.9(7) . .
C40 C37 C38 109.1(7) . .
C38 C37 C17 109.8(7) . .
C9 C10 C33 119.5(8) . .
C11 C10 C9 117.0(7) . .
C11 C10 C33 123.5(7) . .
O11 C95 N3 124.3(8) . .
O11 C95 H95 117.9 . .
N3 C95 H95 117.9 . .
C85 C86 H86A 109.5 . .
C85 C86 H86B 109.5 . .
C85 C86 H86C 109.5 . .
H86A C86 H86B 109.5 . .
H86A C86 H86C 109.5 . .
H86B C86 H86C 109.5 . .
C101 N1 C102 119.3(12) . .
C101 N1 C103 122.2(12) . .
C103 N1 C102 118.6(12) . .
C75 C73 C48 109.9(7) . .
C74 C73 C48 110.4(7) . .
C74 C73 C75 107.6(8) . .
C74 C73 C76 109.0(8) . .
C76 C73 C48 111.9(7) . .
C76 C73 C75 108.0(8) . .
C79 C77 C55 110.9(7) . .
C79 C77 C80 107.4(7) . .
C78 C77 C55 109.7(7) . .
C78 C77 C79 109.2(7) . .
C78 C77 C80 110.0(8) . .
C80 C77 C55 109.7(7) . .
C29 C31 H31A 109.5 . .
C29 C31 H31B 109.5 . .
C29 C31 H31C 109.5 . .
H31A C31 H31B 109.5 . .
H31A C31 H31C 109.5 . .
H31B C31 H31C 109.5 . .
C37 C39 H39A 109.5 . .
C37 C39 H39B 109.5 . .
C37 C39 H39C 109.5 . .
H39A C39 H39B 109.5 . .
H39A C39 H39C 109.5 . .
H39B C39 H39C 109.5 . .
C85 C88 H88A 109.5 . .
C85 C88 H88B 109.5 . .
C85 C88 H88C 109.5 . .
H88A C88 H88B 109.5 . .
H88A C88 H88C 109.5 . .
H88B C88 H88C 109.5 . .
C77 C79 H79A 109.5 . .
C77 C79 H79B 109.5 . .
C77 C79 H79C 109.5 . .
H79A C79 H79B 109.5 . .
H79A C79 H79C 109.5 . .
H79B C79 H79C 109.5 . .
C24 C41 C42 111.6(12) . .
C24 C41 C44 113.4(9) . .
C24 C41 C43 105.3(8) . .
C24 C41 C42A 115.1(17) . .
C24 C41 C43A 115.6(11) . .
C24 C41 C44A 101.6(11) . .
C42 C41 C44 108.5(14) . .
C42 C41 C43 108.4(12) . .
C44 C41 C43 109.5(9) . .
C42A C41 C44A 108.0(16) . .
C43A C41 C42A 108.8(16) . .
C43A C41 C44A 106.9(12) . .
H34A C34 H34B 109.5 . .
H34A C34 H34C 109.5 . .
H34B C34 H34C 109.5 . .
C33 C34 H34A 109.5 . .
C33 C34 H34B 109.5 . .
C33 C34 H34C 109.5 . .
C62 C81 C84 111.7(7) . .
C82 C81 C62 112.0(7) . .
C82 C81 C84 106.4(10) . .
C83 C81 C62 108.8(8) . .
C83 C81 C82 109.4(8) . .
C83 C81 C84 108.5(11) . .
C77 C78 H78A 109.5 . .
C77 C78 H78B 109.5 . .
C77 C78 H78C 109.5 . .
H78A C78 H78B 109.5 . .
H78A C78 H78C 109.5 . .
H78B C78 H78C 109.5 . .
C37 C40 H40A 109.5 . .
C37 C40 H40B 109.5 . .
C37 C40 H40C 109.5 . .
H40A C40 H40B 109.5 . .
H40A C40 H40C 109.5 . .
H40B C40 H40C 109.5 . .
C34 C33 C10 110.2(7) . .
C34 C33 C35 110.1(9) . .
C34 C33 C36 108.0(8) . .
C35 C33 C10 108.9(7) . .
C35 C33 C36 108.9(9) . .
C36 C33 C10 110.7(8) . .
O10 C92 N2 123.8(8) . .
O10 C92 H92 118.1 . .
N2 C92 H92 118.1 . .
C37 C38 H38A 109.5 . .
C37 C38 H38B 109.5 . .
C37 C38 H38C 109.5 . .
H38A C38 H38B 109.5 . .
H38A C38 H38C 109.5 . .
H38B C38 H38C 109.5 . .
C73 C75 H75A 109.5 . .
C73 C75 H75B 109.5 . .
C73 C75 H75C 109.5 . .
H75A C75 H75B 109.5 . .
H75A C75 H75C 109.5 . .
H75B C75 H75C 109.5 . .
C29 C32 H32A 109.5 . .
C29 C32 H32B 109.5 . .
C29 C32 H32C 109.5 . .
H32A C32 H32B 109.5 . .
H32A C32 H32C 109.5 . .
H32B C32 H32C 109.5 . .
C85 C87 H87A 109.5 . .
C85 C87 H87B 109.5 . .
C85 C87 H87C 109.5 . .
H87A C87 H87B 109.5 . .
H87A C87 H87C 109.5 . .
H87B C87 H87C 109.5 . .
C41 C42 H42A 109.5 . .
C41 C42 H42B 109.5 . .
C41 C42 H42C 109.5 . .
H42A C42 H42B 109.5 . .
H42A C42 H42C 109.5 . .
H42B C42 H42C 109.5 . .
C81 C82 H82A 109.5 . .
C81 C82 H82B 109.5 . .
C81 C82 H82C 109.5 . .
H82A C82 H82B 109.5 . .
H82A C82 H82C 109.5 . .
H82B C82 H82C 109.5 . .
N4 C100 H10A 109.5 . .
N4 C100 H10B 109.5 . .
N4 C100 H10C 109.5 . .
H10A C100 H10B 109.5 . .
H10A C100 H10C 109.5 . .
H10B C100 H10C 109.5 . .
C73 C74 H74A 109.5 . .
C73 C74 H74B 109.5 . .
C73 C74 H74C 109.5 . .
H74A C74 H74B 109.5 . .
H74A C74 H74C 109.5 . .
H74B C74 H74C 109.5 . .
N4 C99 H99A 109.5 . .
N4 C99 H99B 109.5 . .
N4 C99 H99C 109.5 . .
H99A C99 H99B 109.5 . .
H99A C99 H99C 109.5 . .
H99B C99 H99C 109.5 . .
C73 C76 H76A 109.5 . .
C73 C76 H76B 109.5 . .
C73 C76 H76C 109.5 . .
H76A C76 H76B 109.5 . .
H76A C76 H76C 109.5 . .
H76B C76 H76C 109.5 . .
C29 C30 H30A 109.5 . .
C29 C30 H30B 109.5 . .
C29 C30 H30C 109.5 . .
H30A C30 H30B 109.5 . .
H30A C30 H30C 109.5 . .
H30B C30 H30C 109.5 . .
C77 C80 H80A 109.5 . .
C77 C80 H80B 109.5 . .
C77 C80 H80C 109.5 . .
H80A C80 H80B 109.5 . .
H80A C80 H80C 109.5 . .
H80B C80 H80C 109.5 . .
C41 C44 H44A 109.5 . .
C41 C44 H44B 109.5 . .
C41 C44 H44C 109.5 . .
H44A C44 H44B 109.5 . .
H44A C44 H44C 109.5 . .
H44B C44 H44C 109.5 . .
N3 C97 H97A 109.5 . .
N3 C97 H97B 109.5 . .
N3 C97 H97C 109.5 . .
H97A C97 H97B 109.5 . .
H97A C97 H97C 109.5 . .
H97B C97 H97C 109.5 . .
N2 C93 H93A 109.5 . .
N2 C93 H93B 109.5 . .
N2 C93 H93C 109.5 . .
H93A C93 H93B 109.5 . .
H93A C93 H93C 109.5 . .
H93B C93 H93C 109.5 . .
C33 C35 H35A 109.5 . .
C33 C35 H35B 109.5 . .
C33 C35 H35C 109.5 . .
H35A C35 H35B 109.5 . .
H35A C35 H35C 109.5 . .
H35B C35 H35C 109.5 . .
N3 C96 H96A 109.5 . .
N3 C96 H96B 109.5 . .
N3 C96 H96C 109.5 . .
H96A C96 H96B 109.5 . .
H96A C96 H96C 109.5 . .
H96B C96 H96C 109.5 . .
C33 C36 H36A 109.5 . .
C33 C36 H36B 109.5 . .
C33 C36 H36C 109.5 . .
H36A C36 H36B 109.5 . .
H36A C36 H36C 109.5 . .
H36B C36 H36C 109.5 . .
O16 C104 H10D 109.5 . .
O16 C104 H10E 109.5 . .
O16 C104 H10F 109.5 . .
H10D C104 H10E 109.5 . .
H10D C104 H10F 109.5 . .
H10E C104 H10F 109.5 . .
N2 C94 H94A 109.5 . .
N2 C94 H94B 109.5 . .
N2 C94 H94C 109.5 . .
H94A C94 H94B 109.5 . .
H94A C94 H94C 109.5 . .
H94B C94 H94C 109.5 . .
C41 C43 H43A 109.5 . .
C41 C43 H43B 109.5 . .
C41 C43 H43C 109.5 . .
H43A C43 H43B 109.5 . .
H43A C43 H43C 109.5 . .
H43B C43 H43C 109.5 . .
C03Q N03H C03O 122.7(15) . .
C03S N03H C03O 119.6(16) . .
C03S N03H C03Q 117.6(16) . .
C81 C83 H83A 109.5 . .
C81 C83 H83B 109.5 . .
C81 C83 H83C 109.5 . .
H83A C83 H83B 109.5 . .
H83A C83 H83C 109.5 . .
H83B C83 H83C 109.5 . .
C81 C84 H84A 109.5 . .
C81 C84 H84B 109.5 . .
C81 C84 H84C 109.5 . .
H84A C84 H84B 109.5 . .
H84A C84 H84C 109.5 . .
H84B C84 H84C 109.5 . .
N1 C102 H10J 109.5 . .
N1 C102 H10K 109.5 . .
N1 C102 H10L 109.5 . .
H10J C102 H10K 109.5 . .
H10J C102 H10L 109.5 . .
H10K C102 H10L 109.5 . .
N1 C101 H101 117.6 . .
O03D C101 N1 124.8(14) . .
O03D C101 H101 117.6 . .
O17 C105 H10G 109.5 . .
O17 C105 H10H 109.5 . .
O17 C105 H10I 109.5 . .
H10G C105 H10H 109.5 . .
H10G C105 H10I 109.5 . .
H10H C105 H10I 109.5 . .
N03H C03O H03A 109.5 . .
N03H C03O H03B 109.5 . .
N03H C03O H03C 109.5 . .
H03A C03O H03B 109.5 . .
H03A C03O H03C 109.5 . .
H03B C03O H03C 109.5 . .
N03H C03Q H03D 109.5 . .
N03H C03Q H03E 109.5 . .
N03H C03Q H03F 109.5 . .
H03D C03Q H03E 109.5 . .
H03D C03Q H03F 109.5 . .
H03E C03Q H03F 109.5 . .
N03H C03S H03S 121.6 . .
O03I C03S N03H 116.9(17) . .
O03I C03S H03S 121.6 . .
C004 N001 C006 120.2(13) . .
C0BA N001 C004 119.7(14) . .
C0BA N001 C006 120.1(13) . .
C89 O9 Mn1 156(4) . .
N001 C004 H00A 109.5 . .
N001 C004 H00B 109.5 . .
N001 C004 H00C 109.5 . .
H00A C004 H00B 109.5 . .
H00A C004 H00C 109.5 . .
H00B C004 H00C 109.5 . .
N001 C006 H00D 109.5 . .
N001 C006 H00E 109.5 . .
N001 C006 H00F 109.5 . .
H00D C006 H00E 109.5 . .
H00D C006 H00F 109.5 . .
H00E C006 H00F 109.5 . .
O10 C92A N2 125(3) . .
O10 C92A H92A 117.5 . .
N2 C92A H92A 117.5 . .
N2 C93A H93D 109.5 . .
N2 C93A H93E 109.5 . .
N2 C93A H93F 109.5 . .
H93D C93A H93E 109.5 . .
H93D C93A H93F 109.5 . .
H93E C93A H93F 109.5 . .
N2 C94A H94D 109.5 . .
N2 C94A H94E 109.5 . .
N2 C94A H94F 109.5 . .
H94D C94A H94E 109.5 . .
H94D C94A H94F 109.5 . .
H94E C94A H94F 109.5 . .
N1 C103 H10M 109.5 . .
N1 C103 H10N 109.5 . .
N1 C103 H10O 109.5 . .
H10M C103 H10N 109.5 . .
H10M C103 H10O 109.5 . .
H10N C103 H10O 109.5 . .
O9 C89 H89 111.3 . .
O9 C89 N13 137(4) . .
N13 C89 H89 111.3 . .
C89 N13 C90 118.8(15) . .
C91 N13 C89 119.9(16) . .
C91 N13 C90 120.3(16) . .
N13 C90 H90A 109.5 . .
N13 C90 H90B 109.5 . .
N13 C90 H90C 109.5 . .
H90A C90 H90B 109.5 . .
H90A C90 H90C 109.5 . .
H90B C90 H90C 109.5 . .
N13 C91 H91A 109.5 . .
N13 C91 H91B 109.5 . .
N13 C91 H91C 109.5 . .
H91A C91 H91B 109.5 . .
H91A C91 H91C 109.5 . .
H91B C91 H91C 109.5 . .
N001 C0BA H0BA 124.4 . .
O003 C0BA N001 111(2) . .
O003 C0BA H0BA 124.4 . .
C41 C42A H42D 109.5 . .
C41 C42A H42E 109.5 . .
C41 C42A H42F 109.5 . .
H42D C42A H42E 109.5 . .
H42D C42A H42F 109.5 . .
H42E C42A H42F 109.5 . .
C41 C43A H43D 109.5 . .
C41 C43A H43E 109.5 . .
C41 C43A H43F 109.5 . .
H43D C43A H43E 109.5 . .
H43D C43A H43F 109.5 . .
H43E C43A H43F 109.5 . .
C41 C44A H44D 109.5 . .
C41 C44A H44E 109.5 . .
C41 C44A H44F 109.5 . .
H44D C44A H44E 109.5 . .
H44D C44A H44F 109.5 . .
H44E C44A H44F 109.5 . .

loop_
_geom_bond_atom_site_label_1
_geom_bond_atom_site_label_2
_geom_bond_distance
_geom_bond_site_symmetry_2
Mn1 O4 1.934(5) .
Mn1 O1 1.935(4) .
Mn1 O13 2.107(5) .
Mn1 O3 1.920(4) .
Mn1 O2 1.907(5) .
Mn1 O9 2.35(3) .
Mn2 O5 1.936(4) .
Mn2 O14 2.146(4) .
Mn2 O8 1.923(5) .
Mn2 O7 1.923(5) .
Mn2 O6 1.923(5) .
Mn2 O10 2.263(5) .
Mn5 Mn2 3.1452(15) 2_766
Mn5 O14 1.921(5) 2_766
Mn5 O14 1.920(5) .
Mn5 O7 2.296(5) .
Mn5 O6 2.335(5) 2_766
Mn5 O17 1.925(6) .
Mn5 O16 1.926(6) .
Mn4' O5 2.145(4) 2_766
Mn4' O4 2.377(5) 2_766
Mn4' O13 2.187(5) 2_766
Mn4' O17 2.138(6) .
Mn4' O18 2.282(5) .
Mn4' O12 2.161(6) .
Mn3 O1 2.436(4) .
Mn3 O8 2.109(4) .
Mn3 O13 2.192(5) .
Mn3 O16 2.154(5) .
Mn3 O15 2.241(5) .
Mn3 O11 2.166(6) .
O5 Mn4' 2.145(4) 2_766
O5 C51 1.366(8) .
O4 Mn4' 2.377(5) 2_766
O4 C27 1.364(8) .
O14 Mn5 1.921(5) 2_766
O1 C6 1.337(8) .
O8 C72 1.358(8) .
O13 Mn4' 2.187(5) 2_766
O3 C20 1.364(8) .
O7 C65 1.353(8) .
O6 Mn5 2.335(5) 2_766
O6 C58 1.349(9) .
O2 C13 1.365(8) .
O17 C105 1.289(8) .
O16 C104 1.351(11) .
O10 C92 1.223(10) .
O10 C92A 1.19(3) .
O11 C95 1.205(11) .
O12 C98 1.211(10) .
C51 C46 1.406(10) .
C51 C50 1.392(10) .
N3 C95 1.343(11) .
N3 C97 1.439(12) .
N3 C96 1.442(11) .
N2 C92 1.383(10) .
N2 C93 1.424(10) .
N2 C94 1.452(10) .
N2 C92A 1.397(17) .
N2 C93A 1.462(17) .
N2 C94A 1.431(17) .
C65 C64 1.394(10) .
C65 C60 1.404(10) .
C46 C47 1.398(10) .
C46 C45 1.507(10) .
C72 C71 1.410(9) .
C72 C67 1.407(9) .
C28 H28 1.0000 .
C28 C1 1.521(10) .
C28 C45 1.563(9) .
C28 C26 1.517(9) .
C47 H47 0.9500 .
C47 C48 1.390(11) .
C70 H70 0.9500 .
C70 C71 1.386(10) .
C70 C69 1.384(9) .
C71 C45 1.524(9) .
C27 C22 1.417(10) .
C27 C26 1.400(10) .
C67 C68 1.379(10) .
C67 C66 1.523(9) .
C64 C66 1.524(10) .
C64 C63 1.386(10) .
C19 C20 1.409(10) .
C19 C21 1.504(10) .
C19 C18 1.396(10) .
C1 C6 1.398(10) .
C1 C2 1.393(10) .
C5 C6 1.422(10) .
C5 C7 1.521(10) .
C5 C4 1.390(10) .
C45 H45 1.0000 .
N4 C98 1.343(11) .
N4 C100 1.433(12) .
N4 C99 1.446(12) .
C20 C15 1.389(10) .
C69 C68 1.400(10) .
C69 C85 1.537(10) .
C68 H68 0.9500 .
C22 C21 1.516(10) .
C22 C23 1.383(10) .
C50 C52 1.519(10) .
C50 C49 1.387(10) .
C15 C14 1.514(10) .
C15 C16 1.388(10) .
C66 H66A 0.9900 .
C66 H66B 0.9900 .
C53 C58 1.408(11) .
C53 C52 1.523(10) .
C53 C54 1.376(11) .
C60 C61 1.409(10) .
C60 C59 1.497(11) .
C13 C8 1.397(10) .
C13 C12 1.399(10) .
C21 H21A 0.9900 .
C21 H21B 0.9900 .
C2 H2 0.9500 .
C2 C3 1.395(11) .
C58 C57 1.414(10) .
C52 H52A 0.9900 .
C52 H52B 0.9900 .
C8 C7 1.513(10) .
C8 C9 1.381(11) .
C3 C4 1.392(11) .
C3 C29 1.531(11) .
C57 C59 1.515(11) .
C57 C56 1.401(11) .
C26 C25 1.405(10) .
C7 H7A 0.9900 .
C7 H7B 0.9900 .
C61 H61 0.9500 .
C61 C62 1.358(11) .
C63 H63 0.9500 .
C63 C62 1.401(11) .
C59 H59A 0.9900 .
C59 H59B 0.9900 .
C12 C14 1.513(11) .
C12 C11 1.384(11) .
C49 H49 0.9500 .
C49 C48 1.391(11) .
C4 H4 0.9500 .
C48 C73 1.543(11) .
C23 H23 0.9500 .
C23 C24 1.393(10) .
C14 H14A 0.9900 .
C14 H14B 0.9900 .
C18 H18 0.9500 .
C18 C17 1.405(11) .
C25 H25 0.9500 .
C25 C24 1.388(10) .
C54 H54 0.9500 .
C54 C55 1.413(11) .
C16 H16 0.9500 .
C16 C17 1.384(11) .
C56 H56 0.9500 .
C56 C55 1.377(11) .
C9 H9 0.9500 .
C9 C10 1.402(11) .
C85 C86 1.514(12) .
C85 C88 1.546(12) .
C85 C87 1.509(11) .
C62 C81 1.542(11) .
C17 C37 1.542(10) .
C55 C77 1.547(11) .
C11 H11 0.9500 .
C11 C10 1.385(11) .
C29 C31 1.502(12) .
C29 C32 1.543(12) .
C29 C30 1.507(12) .
C98 H98 0.9500 .
C24 C41 1.514(11) .
C37 C39 1.516(12) .
C37 C40 1.521(12) .
C37 C38 1.530(12) .
C10 C33 1.543(12) .
C95 H95 0.9500 .
C86 H86A 0.9800 .
C86 H86B 0.9800 .
C86 H86C 0.9800 .
N1 C102 1.426(14) .
N1 C101 1.364(14) .
N1 C103 1.384(14) .
C73 C75 1.531(13) .
C73 C74 1.521(12) .
C73 C76 1.526(12) .
C77 C79 1.519(12) .
C77 C78 1.503(12) .
C77 C80 1.544(13) .
C31 H31A 0.9800 .
C31 H31B 0.9800 .
C31 H31C 0.9800 .
C39 H39A 0.9800 .
C39 H39B 0.9800 .
C39 H39C 0.9800 .
C88 H88A 0.9800 .
C88 H88B 0.9800 .
C88 H88C 0.9800 .
C79 H79A 0.9800 .
C79 H79B 0.9800 .
C79 H79C 0.9800 .
C41 C42 1.533(12) .
C41 C44 1.536(12) .
C41 C43 1.554(12) .
C41 C42A 1.536(13) .
C41 C43A 1.533(13) .
C41 C44A 1.564(16) .
C34 H34A 0.9800 .
C34 H34B 0.9800 .
C34 H34C 0.9800 .
C34 C33 1.507(13) .
C81 C82 1.522(13) .
C81 C83 1.497(14) .
C81 C84 1.551(14) .
C78 H78A 0.9800 .
C78 H78B 0.9800 .
C78 H78C 0.9800 .
C40 H40A 0.9800 .
C40 H40B 0.9800 .
C40 H40C 0.9800 .
C33 C35 1.514(14) .
C33 C36 1.531(13) .
C92 H92 0.9500 .
C38 H38A 0.9800 .
C38 H38B 0.9800 .
C38 H38C 0.9800 .
C75 H75A 0.9800 .
C75 H75B 0.9800 .
C75 H75C 0.9800 .
C32 H32A 0.9800 .
C32 H32B 0.9800 .
C32 H32C 0.9800 .
C87 H87A 0.9800 .
C87 H87B 0.9800 .
C87 H87C 0.9800 .
C42 H42A 0.9800 .
C42 H42B 0.9800 .
C42 H42C 0.9800 .
C82 H82A 0.9800 .
C82 H82B 0.9800 .
C82 H82C 0.9800 .
C100 H10A 0.9800 .
C100 H10B 0.9800 .
C100 H10C 0.9800 .
C74 H74A 0.9800 .
C74 H74B 0.9800 .
C74 H74C 0.9800 .
C99 H99A 0.9800 .
C99 H99B 0.9800 .
C99 H99C 0.9800 .
C76 H76A 0.9800 .
C76 H76B 0.9800 .
C76 H76C 0.9800 .
C30 H30A 0.9800 .
C30 H30B 0.9800 .
C30 H30C 0.9800 .
C80 H80A 0.9800 .
C80 H80B 0.9800 .
C80 H80C 0.9800 .
C44 H44A 0.9800 .
C44 H44B 0.9800 .
C44 H44C 0.9800 .
C97 H97A 0.9800 .
C97 H97B 0.9800 .
C97 H97C 0.9800 .
C93 H93A 0.9800 .
C93 H93B 0.9800 .
C93 H93C 0.9800 .
C35 H35A 0.9800 .
C35 H35B 0.9800 .
C35 H35C 0.9800 .
C96 H96A 0.9800 .
C96 H96B 0.9800 .
C96 H96C 0.9800 .
C36 H36A 0.9800 .
C36 H36B 0.9800 .
C36 H36C 0.9800 .
O03D C101 1.258(13) .
C104 H10D 0.9800 .
C104 H10E 0.9800 .
C104 H10F 0.9800 .
C94 H94A 0.9800 .
C94 H94B 0.9800 .
C94 H94C 0.9800 .
C43 H43A 0.9800 .
C43 H43B 0.9800 .
C43 H43C 0.9800 .
N03H C03O 1.475(15) .
N03H C03Q 1.458(15) .
N03H C03S 1.407(15) .
O03I C03S 1.353(15) .
C83 H83A 0.9800 .
C83 H83B 0.9800 .
C83 H83C 0.9800 .
C84 H84A 0.9800 .
C84 H84B 0.9800 .
C84 H84C 0.9800 .
C102 H10J 0.9800 .
C102 H10K 0.9800 .
C102 H10L 0.9800 .
C101 H101 0.9500 .
C105 H10G 0.9800 .
C105 H10H 0.9800 .
C105 H10I 0.9800 .
C03O H03A 0.9800 .
C03O H03B 0.9800 .
C03O H03C 0.9800 .
C03Q H03D 0.9800 .
C03Q H03E 0.9800 .
C03Q H03F 0.9800 .
C03S H03S 0.9500 .
N001 C004 1.426(17) .
N001 C006 1.448(19) .
N001 C0BA 1.412(18) .
O9 C89 1.192(19) .
O003 C0BA 1.34(3) .
C004 H00A 0.9800 .
C004 H00B 0.9800 .
C004 H00C 0.9800 .
C006 H00D 0.9800 .
C006 H00E 0.9800 .
C006 H00F 0.9800 .
C92A H92A 0.9500 .
C93A H93D 0.9800 .
C93A H93E 0.9800 .
C93A H93F 0.9800 .
C94A H94D 0.9800 .
C94A H94E 0.9800 .
C94A H94F 0.9800 .
C103 H10M 0.9800 .
C103 H10N 0.9800 .
C103 H10O 0.9800 .
C89 H89 0.9500 .
C89 N13 1.44(2) .
N13 C90 1.45(2) .
N13 C91 1.44(2) .
C90 H90A 0.9800 .
C90 H90B 0.9800 .
C90 H90C 0.9800 .
C91 H91A 0.9800 .
C91 H91B 0.9800 .
C91 H91C 0.9800 .
C0BA H0BA 0.9500 .
C42A H42D 0.9800 .
C42A H42E 0.9800 .
C42A H42F 0.9800 .
C43A H43D 0.9800 .
C43A H43E 0.9800 .
C43A H43F 0.9800 .
C44A H44D 0.9800 .
C44A H44E 0.9800 .
C44A H44F 0.9800 .

loop_
_geom_torsion_atom_site_label_1
_geom_torsion_atom_site_label_2
_geom_torsion_atom_site_label_3
_geom_torsion_atom_site_label_4
_geom_torsion
_geom_torsion_site_symmetry_1
Mn1 O4 C27 C22 -90.3(7) .
Mn1 O4 C27 C26 89.4(7) .
Mn1 O1 C6 C1 -90.4(7) .
Mn1 O1 C6 C5 91.5(6) .
Mn1 O3 C20 C19 91.2(7) .
Mn1 O3 C20 C15 -89.8(7) .
Mn1 O2 C13 C8 -89.9(7) .
Mn1 O2 C13 C12 91.8(7) .
Mn1 O9 C89 N13 -167(6) .
Mn2 O5 C51 C46 -92.6(6) .
Mn2 O5 C51 C50 89.1(6) .
Mn2 O8 C72 C71 91.2(6) .
Mn2 O8 C72 C67 -88.0(7) .
Mn2 O7 C65 C64 86.8(7) .
Mn2 O7 C65 C60 -90.8(7) .
Mn2 O6 C58 C53 -86.6(7) .
Mn2 O6 C58 C57 90.1(7) .
Mn2 O10 C92 N2 -172.3(6) .
Mn2 O10 C92A N2 169.3(15) .
Mn5 O7 C65 C64 -94.9(8) .
Mn5 O7 C65 C60 87.4(9) .
Mn5 O6 C58 C53 94.5(10) 2_766
Mn5 O6 C58 C57 -88.8(10) 2_766
Mn4' O5 C51 C46 85.0(6) 2_766
Mn4' O5 C51 C50 -93.3(6) 2_766
Mn4' O4 C27 C22 78.1(8) 2_766
Mn4' O4 C27 C26 -102.2(8) 2_766
Mn4' O12 C98 N4 162.0(6) .
Mn3 O1 C6 C1 105.1(7) .
Mn3 O1 C6 C5 -73.0(8) .
Mn3 O8 C72 C71 -88.7(7) .
Mn3 O8 C72 C67 92.1(7) .
Mn3 O11 C95 N3 -162.0(6) .
O5 C51 C46 C47 -176.2(5) .
O5 C51 C46 C45 7.2(9) .
O5 C51 C50 C52 -6.6(9) .
O5 C51 C50 C49 175.5(6) .
O4 C27 C22 C21 4.0(11) .
O4 C27 C22 C23 179.9(7) .
O4 C27 C26 C28 -4.5(11) .
O4 C27 C26 C25 178.8(6) .
O8 C72 C71 C70 -179.6(6) .
O8 C72 C71 C45 -1.9(9) .
O8 C72 C67 C68 178.8(6) .
O8 C72 C67 C66 -0.9(10) .
O3 C20 C15 C14 2.3(10) .
O3 C20 C15 C16 -179.8(6) .
O7 C65 C64 C66 -3.0(10) .
O7 C65 C64 C63 177.7(6) .
O7 C65 C60 C61 -177.3(6) .
O7 C65 C60 C59 7.1(10) .
O6 C58 C57 C59 -0.9(10) .
O6 C58 C57 C56 -174.5(6) .
O2 C13 C8 C7 5.6(10) .
O2 C13 C8 C9 -175.1(6) .
O2 C13 C12 C14 -6.8(10) .
O2 C13 C12 C11 175.3(6) .
C51 C46 C47 C48 0.5(9) .
C51 C46 C45 C28 -143.2(6) .
C51 C46 C45 C71 90.1(7) .
C51 C50 C52 C53 -86.6(8) .
C51 C50 C49 C48 0.8(10) .
C65 C64 C66 C67 -87.6(8) .
C65 C64 C63 C62 2.1(11) .
C65 C60 C61 C62 -3.1(12) .
C65 C60 C59 C57 86.8(8) .
C46 C51 C50 C52 175.1(6) .
C46 C51 C50 C49 -2.8(10) .
C46 C47 C48 C49 -2.3(10) .
C46 C47 C48 C73 -179.9(6) .
C72 C71 C45 C46 -97.4(7) .
C72 C71 C45 C28 135.4(6) .
C72 C67 C68 C69 1.3(11) .
C72 C67 C66 C64 94.3(8) .
C28 C1 C6 O1 5.7(9) .
C28 C1 C6 C5 -176.3(6) .
C28 C1 C2 C3 176.6(6) .
C28 C26 C25 C24 -174.8(8) .
C47 C46 C45 C28 40.3(8) .
C47 C46 C45 C71 -86.3(7) .
C47 C48 C73 C75 123.3(9) .
C47 C48 C73 C74 -118.2(8) .
C47 C48 C73 C76 3.4(11) .
C70 C71 C45 C46 80.2(8) .
C70 C71 C45 C28 -47.0(9) .
C70 C69 C68 C67 -1.2(11) .
C70 C69 C85 C86 -59.5(9) .
C70 C69 C85 C88 59.3(9) .
C70 C69 C85 C87 177.6(8) .
C71 C72 C67 C68 -0.4(10) .
C71 C72 C67 C66 179.9(6) .
C71 C70 C69 C68 0.3(11) .
C71 C70 C69 C85 -178.5(7) .
C27 C22 C21 C19 90.8(8) .
C27 C22 C23 C24 0.6(13) .
C27 C26 C25 C24 2.2(12) .
C67 C72 C71 C70 -0.4(10) .
C67 C72 C71 C45 177.3(6) .
C64 C65 C60 C61 5.0(11) .
C64 C65 C60 C59 -170.6(6) .
C64 C63 C62 C61 -0.1(12) .
C64 C63 C62 C81 -178.7(7) .
C19 C20 C15 C14 -178.7(6) .
C19 C20 C15 C16 -0.8(10) .
C19 C18 C17 C16 0.1(11) .
C19 C18 C17 C37 -178.0(7) .
C1 C28 C45 C46 -178.3(5) .
C1 C28 C45 C71 -52.9(7) .
C1 C28 C26 C27 -84.7(8) .
C1 C28 C26 C25 92.1(7) .
C1 C2 C3 C4 0.4(10) .
C1 C2 C3 C29 175.3(7) .
C45 C46 C47 C48 177.0(6) .
C45 C28 C1 C6 -49.2(8) .
C45 C28 C1 C2 134.1(6) .
C45 C28 C26 C27 47.6(10) .
C45 C28 C26 C25 -135.6(7) .
C20 C19 C21 C22 -90.0(8) .
C20 C19 C18 C17 0.8(11) .
C20 C15 C14 C12 93.2(8) .
C20 C15 C16 C17 1.8(11) .
C69 C70 C71 C72 0.5(11) .
C69 C70 C71 C45 -177.2(7) .
C68 C67 C66 C64 -85.3(8) .
C68 C69 C85 C86 121.8(8) .
C68 C69 C85 C88 -119.5(8) .
C68 C69 C85 C87 -1.1(11) .
C22 C27 C26 C28 175.2(7) .
C22 C27 C26 C25 -1.6(11) .
C22 C23 C24 C25 -0.1(13) .
C22 C23 C24 C41 179.9(8) .
C50 C51 C46 C47 2.2(9) .
C50 C51 C46 C45 -174.5(6) .
C50 C49 C48 C47 1.7(10) .
C50 C49 C48 C73 179.3(7) .
C6 C1 C2 C3 -0.3(10) .
C6 C5 C7 C8 -91.7(8) .
C6 C5 C4 C3 0.8(10) .
C15 C16 C17 C18 -1.4(12) .
C15 C16 C17 C37 176.5(7) .
C66 C67 C68 C69 -179.1(7) .
C66 C64 C63 C62 -177.2(7) .
C53 C58 C57 C59 175.8(6) .
C53 C58 C57 C56 2.2(10) .
C53 C54 C55 C56 2.2(11) .
C53 C54 C55 C77 -178.5(7) .
C60 C65 C64 C66 174.7(6) .
C60 C65 C64 C63 -4.6(10) .
C60 C61 C62 C63 0.7(12) .
C60 C61 C62 C81 179.2(8) .
C13 C8 C7 C5 86.8(8) .
C13 C8 C9 C10 -1.0(11) .
C13 C12 C14 C15 -86.2(8) .
C13 C12 C11 C10 0.4(11) .
C21 C19 C20 O3 -4.9(10) .
C21 C19 C20 C15 176.1(6) .
C21 C19 C18 C17 -175.7(7) .
C21 C22 C23 C24 176.6(8) .
C2 C1 C6 O1 -177.6(6) .
C2 C1 C6 C5 0.4(9) .
C2 C3 C4 C5 -0.6(10) .
C2 C3 C29 C31 -99.8(8) .
C2 C3 C29 C32 141.1(8) .
C2 C3 C29 C30 20.6(11) .
C58 C53 C52 C50 97.9(8) .
C58 C53 C54 C55 -0.2(11) .
C58 C57 C59 C60 -97.2(8) .
C58 C57 C56 C55 -0.1(11) .
C52 C50 C49 C48 -177.1(6) .
C52 C53 C58 O6 -2.2(10) .
C52 C53 C58 C57 -178.9(6) .
C52 C53 C54 C55 176.6(7) .
C8 C13 C12 C14 174.8(6) .
C8 C13 C12 C11 -3.0(10) .
C8 C9 C10 C11 -1.6(11) .
C8 C9 C10 C33 175.6(7) .
C57 C56 C55 C54 -2.0(11) .
C57 C56 C55 C77 178.8(7) .
C26 C28 C1 C6 83.0(7) .
C26 C28 C1 C2 -93.8(7) .
C26 C28 C45 C46 51.3(8) .
C26 C28 C45 C71 176.7(6) .
C26 C27 C22 C21 -175.6(7) .
C26 C27 C22 C23 0.2(11) .
C26 C25 C24 C23 -1.4(13) .
C26 C25 C24 C41 178.7(8) .
C7 C5 C6 O1 -2.5(9) .
C7 C5 C6 C1 179.4(6) .
C7 C5 C4 C3 -179.3(6) .
C7 C8 C9 C10 178.4(7) .
C61 C60 C59 C57 -88.6(8) .
C61 C62 C81 C82 28.1(12) .
C61 C62 C81 C83 -93.0(11) .
C61 C62 C81 C84 147.3(10) .
C63 C64 C66 C67 91.7(8) .
C63 C62 C81 C82 -153.4(8) .
C63 C62 C81 C83 85.5(11) .
C63 C62 C81 C84 -34.3(13) .
C59 C60 C61 C62 172.4(7) .
C59 C57 C56 C55 -173.7(7) .
C12 C13 C8 C7 -176.1(6) .
C12 C13 C8 C9 3.3(10) .
C12 C11 C10 C9 1.9(11) .
C12 C11 C10 C33 -175.2(8) .
C49 C50 C52 C53 91.3(8) .
C49 C48 C73 C75 -54.2(10) .
C49 C48 C73 C74 64.2(10) .
C49 C48 C73 C76 -174.1(7) .
C4 C5 C6 O1 177.4(6) .
C4 C5 C6 C1 -0.7(9) .
C4 C5 C7 C8 88.4(8) .
C4 C3 C29 C31 75.0(9) .
C4 C3 C29 C32 -44.1(10) .
C4 C3 C29 C30 -164.7(8) .
C23 C22 C21 C19 -85.1(9) .
C23 C24 C41 C42 -174.7(14) .
C23 C24 C41 C44 -51.8(12) .
C23 C24 C41 C43 67.9(11) .
C23 C24 C41 C42A 177.2(17) .
C23 C24 C41 C43A 48.9(15) .
C23 C24 C41 C44A -66.4(12) .
C14 C15 C16 C17 179.7(7) .
C14 C12 C11 C10 -177.5(7) .
C18 C19 C20 O3 178.6(6) .
C18 C19 C20 C15 -0.4(10) .
C18 C19 C21 C22 86.4(8) .
C18 C17 C37 C39 -175.5(7) .
C18 C17 C37 C40 64.6(9) .
C18 C17 C37 C38 -54.8(10) .
C25 C24 C41 C42 5.2(17) .
C25 C24 C41 C44 128.1(11) .
C25 C24 C41 C43 -112.1(10) .
C25 C24 C41 C42A -3(2) .
C25 C24 C41 C43A -131.2(13) .
C25 C24 C41 C44A 113.5(12) .
C54 C53 C58 O6 174.6(6) .
C54 C53 C58 C57 -2.0(11) .
C54 C53 C52 C50 -78.9(9) .
C54 C55 C77 C79 169.2(7) .
C54 C55 C77 C78 -70.1(9) .
C54 C55 C77 C80 50.7(10) .
C16 C15 C14 C12 -84.6(8) .
C16 C17 C37 C39 6.6(11) .
C16 C17 C37 C40 -113.3(9) .
C16 C17 C37 C38 127.3(9) .
C56 C57 C59 C60 76.2(8) .
C56 C55 C77 C79 -11.6(11) .
C56 C55 C77 C78 109.1(9) .
C56 C55 C77 C80 -130.1(9) .
C9 C8 C7 C5 -92.6(8) .
C9 C10 C33 C34 56.3(11) .
C9 C10 C33 C35 -64.5(10) .
C9 C10 C33 C36 175.7(8) .
C85 C69 C68 C67 177.6(7) .
C11 C12 C14 C15 91.7(8) .
C11 C10 C33 C34 -126.7(9) .
C11 C10 C33 C35 112.5(10) .
C11 C10 C33 C36 -7.2(12) .
C29 C3 C4 C5 -175.7(7) .
C100 N4 C98 O12 -2.4(14) .
C99 N4 C98 O12 -175.2(9) .
C97 N3 C95 O11 -176.4(9) .
C93 N2 C92 O10 -1.2(15) .
C96 N3 C95 O11 5.4(14) .
C94 N2 C92 O10 174.2(9) .
C102 N1 C101 O03D 1(2) .
C03O N03H C03S O03I 4(2) .
C03Q N03H C03S O03I -179.3(13) .
O9 C89 N13 C90 -179(7) .
O9 C89 N13 C91 12(11) .
C004 N001 C0BA O003 170.9(19) .
C006 N001 C0BA O003 -8(4) .
C93A N2 C92A O10 177(5) .
C94A N2 C92A O10 1(7) .
C103 N1 C101 O03D -178.3(14) .
